data_7113958
loop_
_publ_author_name
'Xiaoqiang Liang'
'Feng Zhang'
'Haixia Zhao'
'Wei Ye'
'Lasheng Long'
'Guangshan Zhu'

_publ_section_title
;
 A proton-conducting lanthanide metal-organic framework integrated with a
 dielectric anomaly and second-rder nonlinear optical effect
;
_journal_name_full Chem.Commun.
_journal_page_first 6513
_journal_paper_doi 10.1039/C4CC00458B
_journal_volume 50
_journal_year 2014
_chemical_absolute_configuration unk
_chemical_formula_moiety 'C86 H128 Gd4 N24 O36, 4(H2 O)'
_chemical_formula_sum 'C86 H136 Gd4 N24 O40'
_chemical_formula_weight 2775.19
_chemical_name_systematic
; 
 ? 
;
_space_group_IT_number 4
_symmetry_cell_setting monoclinic
_symmetry_space_group_name_Hall 'P 2yb'
_symmetry_space_group_name_H-M 'P 1 21 1'
_atom_sites_solution_hydrogens geom
_atom_sites_solution_primary direct
_atom_sites_solution_secondary difmap
_audit_creation_method SHELXL-97
_cell_angle_alpha 90.00
_cell_angle_beta 91.0890(10)
_cell_angle_gamma 90.00
_cell_formula_units_Z 2
_cell_length_a 9.1427(7)
_cell_length_b 24.503(2)
_cell_length_c 24.588(2)
_cell_measurement_reflns_used 9896
_cell_measurement_temperature 293(2)
_cell_measurement_theta_max 26.12
_cell_measurement_theta_min 2.62
_cell_volume 5507.3(8)
_computing_cell_refinement SMART
_computing_data_collection 'SMART (Bruker, 2000)'
_computing_data_reduction 'SAINT (Bruker, 2000)'
_computing_molecular_graphics SHELXTL
_computing_publication_material SHELXTL
_computing_structure_refinement SHELXTL
_computing_structure_solution 'SHELXTL (Bruker, 2000)'
_diffrn_ambient_temperature 291(2)
_diffrn_measured_fraction_theta_full 0.997
_diffrn_measured_fraction_theta_max 0.997
_diffrn_measurement_device_type 'Bruker Smart Aepex CCD'
_diffrn_measurement_method 'phi and omega scans'
_diffrn_radiation_monochromator graphite
_diffrn_radiation_source 'sealed tube'
_diffrn_radiation_type MoK\a
_diffrn_radiation_wavelength 0.71073
_diffrn_reflns_av_R_equivalents 0.0359
_diffrn_reflns_av_sigmaI/netI 0.0710
_diffrn_reflns_limit_h_max 11
_diffrn_reflns_limit_h_min -8
_diffrn_reflns_limit_k_max 30
_diffrn_reflns_limit_k_min -27
_diffrn_reflns_limit_l_max 30
_diffrn_reflns_limit_l_min -30
_diffrn_reflns_number 30445
_diffrn_reflns_theta_full 26.00
_diffrn_reflns_theta_max 26.00
_diffrn_reflns_theta_min 0.83
_exptl_absorpt_coefficient_mu 2.471
_exptl_absorpt_correction_T_max 0.58
_exptl_absorpt_correction_T_min 0.51
_exptl_absorpt_correction_type multi-scan
_exptl_absorpt_process_details 'SADABS; Bruker, 2000'
_exptl_crystal_colour colorless
_exptl_crystal_density_diffrn 1.674
_exptl_crystal_density_method 'not measured'
_exptl_crystal_description rod-like
_exptl_crystal_F_000 2792
_exptl_crystal_size_max 0.8
_exptl_crystal_size_mid 0.4
_exptl_crystal_size_min 0.35
_refine_diff_density_max 2.668
_refine_diff_density_min -2.679
_refine_diff_density_rms 0.183
_refine_ls_abs_structure_details 'Flack H D (1983), Acta Cryst. A39, 876-881'
_refine_ls_abs_structure_Flack 0.046(15)
_refine_ls_extinction_method none
_refine_ls_goodness_of_fit_ref 1.014
_refine_ls_hydrogen_treatment constr
_refine_ls_matrix_type fullcycle
_refine_ls_number_parameters 1387
_refine_ls_number_reflns 19953
_refine_ls_number_restraints 1
_refine_ls_restrained_S_all 1.014
_refine_ls_R_factor_all 0.0832
_refine_ls_R_factor_gt 0.0720
_refine_ls_shift/su_max 0.000
_refine_ls_shift/su_mean 0.000
_refine_ls_structure_factor_coef Fsqd
_refine_ls_weighting_details 'calc w=1/[\s^2^(Fo^2^)+(0.1574P)^2^+1.8772P] where P=(Fo^2^+2Fc^2^)/3'
_refine_ls_weighting_scheme calc
_refine_ls_wR_factor_gt 0.1989
_refine_ls_wR_factor_ref 0.2067
_reflns_number_gt 16347
_reflns_number_total 19953
_reflns_threshold_expression >2sigma(I)
_cod_data_source_file c4cc00458b2.cif
_cod_data_source_block lxq101019
_cod_original_sg_symbol_H-M 'P2(1) '
_cod_database_code 7113958

loop_
_symmetry_equiv_pos_as_xyz
'x, y, z'
'-x, y+1/2, -z'

loop_
_atom_site_label
_atom_site_type_symbol
_atom_site_fract_x
_atom_site_fract_y
_atom_site_fract_z
_atom_site_U_iso_or_equiv
_atom_site_adp_type
_atom_site_occupancy
_atom_site_symmetry_multiplicity
_atom_site_calc_flag
_atom_site_refinement_flags
C1 C 1.1495(16) 0.8481(5) 1.0164(5) 0.037(3) Uani 1 1 d .
C2 C 1.1932(14) 0.8229(6) 1.1027(6) 0.035(3) Uani 1 1 d .
C3 C 1.1035(14) 0.7613(5) 1.0436(6) 0.035(3) Uani 1 1 d .
C4 C 1.1454(15) 0.8688(5) 0.9166(5) 0.032(3) Uani 1 1 d .
H4A H 1.2427 0.8618 0.9033 0.039 Uiso 1 1 calc R
H4B H 1.0895 0.8353 0.9139 0.039 Uiso 1 1 calc R
C5 C 1.0748(15) 0.9110(6) 0.8833(5) 0.034(3) Uani 1 1 d .
H5 H 0.9737 0.9158 0.8949 0.040 Uiso 1 1 calc R
C6 C 1.1577(15) 0.9651(6) 0.8906(5) 0.037(3) Uani 1 1 d .
H6A H 1.2556 0.9615 0.8764 0.044 Uiso 1 1 calc R
H6B H 1.1075 0.9937 0.8704 0.044 Uiso 1 1 calc R
C7 C 1.1663(15) 0.9798(6) 0.9495(5) 0.037(3) Uani 1 1 d .
H7A H 1.2232 1.0130 0.9536 0.044 Uiso 1 1 calc R
H7B H 1.0683 0.9874 0.9620 0.044 Uiso 1 1 calc R
C8 C 1.2307(17) 0.9382(6) 0.9838(6) 0.043(3) Uani 1 1 d .
H8A H 1.2233 0.9487 1.0217 0.052 Uiso 1 1 calc R
H8B H 1.3336 0.9342 0.9756 0.052 Uiso 1 1 calc R
C9 C 1.0744(12) 0.8925(5) 0.8239(5) 0.030(2) Uani 1 1 d .
C10 C 1.2918(15) 0.8931(6) 1.1664(5) 0.040(3) Uani 1 1 d .
H10A H 1.3885 0.8957 1.1832 0.048 Uiso 1 1 calc R
H10B H 1.2883 0.9164 1.1346 0.048 Uiso 1 1 calc R
C11 C 1.1785(14) 0.9097(6) 1.2055(6) 0.039(3) Uani 1 1 d .
H11 H 1.0836 0.9065 1.1866 0.046 Uiso 1 1 calc R
C12 C 1.1732(17) 0.8742(5) 1.2541(6) 0.039(3) Uani 1 1 d .
H12A H 1.0930 0.8857 1.2767 0.047 Uiso 1 1 calc R
H12B H 1.2633 0.8783 1.2752 0.047 Uiso 1 1 calc R
C13 C 1.1531(18) 0.8151(6) 1.2390(6) 0.044(3) Uani 1 1 d .
H13A H 1.0541 0.8095 1.2252 0.052 Uiso 1 1 calc R
H13B H 1.1669 0.7926 1.2711 0.052 Uiso 1 1 calc R
C14 C 1.2611(16) 0.7977(6) 1.1959(6) 0.041(3) Uani 1 1 d .
H14A H 1.3589 0.7963 1.2119 0.050 Uiso 1 1 calc R
H14B H 1.2362 0.7615 1.1829 0.050 Uiso 1 1 calc R
C15 C 1.1991(15) 0.9700(6) 1.2200(6) 0.040(3) Uani 1 1 d .
C16 C 1.0124(17) 0.6715(5) 1.0771(6) 0.038(3) Uani 1 1 d .
H16A H 0.9078 0.6679 1.0821 0.045 Uiso 1 1 calc R
H16B H 1.0571 0.6833 1.1112 0.045 Uiso 1 1 calc R
C17 C 1.0768(16) 0.6178(6) 1.0596(6) 0.038(3) Uani 1 1 d .
H17A H 1.0560 0.5903 1.0867 0.046 Uiso 1 1 calc R
H17B H 1.1822 0.6214 1.0576 0.046 Uiso 1 1 calc R
C18 C 1.0162(15) 0.5990(6) 1.0046(5) 0.038(3) Uani 1 1 d .
H18A H 1.0615 0.5648 0.9946 0.046 Uiso 1 1 calc R
H18B H 0.9116 0.5932 1.0068 0.046 Uiso 1 1 calc R
C19 C 1.0468(15) 0.6418(6) 0.9619(6) 0.039(3) Uani 1 1 d .
H19 H 1.1533 0.6462 0.9616 0.046 Uiso 1 1 calc R
C20 C 0.9831(14) 0.6981(5) 0.9784(5) 0.033(3) Uani 1 1 d .
H20A H 1.0108 0.7257 0.9523 0.039 Uiso 1 1 calc R
H20B H 0.8772 0.6963 0.9791 0.039 Uiso 1 1 calc R
C21 C 1.0000(15) 0.6271(6) 0.9040(6) 0.036(3) Uani 1 1 d .
C22 C 0.4555(14) 1.1551(5) 0.9029(5) 0.029(2) Uani 1 1 d .
C23 C 0.3915(16) 1.2220(6) 0.9577(6) 0.038(3) Uani 1 1 d .
C24 C 0.5057(16) 1.1492(6) 0.9948(5) 0.037(3) Uani 1 1 d .
C25 C 0.5449(15) 1.0825(6) 0.8437(5) 0.044(4) Uani 1 1 d .
H25A H 0.5772 1.0665 0.8779 0.053 Uiso 1 1 calc R
H25B H 0.6307 1.0905 0.8225 0.053 Uiso 1 1 calc R
C26 C 0.4472(16) 1.0423(6) 0.8128(5) 0.040(3) Uani 1 1 d .
H26 H 0.3580 1.0360 0.8334 0.048 Uiso 1 1 calc R
C27 C 0.4064(15) 1.0698(6) 0.7581(5) 0.039(3) Uani 1 1 d .
H27A H 0.3434 1.0457 0.7369 0.047 Uiso 1 1 calc R
H27B H 0.4944 1.0763 0.7377 0.047 Uiso 1 1 calc R
C28 C 0.3261(15) 1.1251(6) 0.7679(5) 0.040(3) Uani 1 1 d .
H28A H 0.3118 1.1441 0.7336 0.048 Uiso 1 1 calc R
H28B H 0.2308 1.1183 0.7832 0.048 Uiso 1 1 calc R
C29 C 0.4139(14) 1.1587(5) 0.8053(4) 0.031(3) Uani 1 1 d .
H29A H 0.4986 1.1718 0.7860 0.037 Uiso 1 1 calc R
H29B H 0.3563 1.1904 0.8150 0.037 Uiso 1 1 calc R
C30 C 0.5268(17) 0.9885(5) 0.8055(6) 0.038(3) Uani 1 1 d .
C31 C 0.2636(19) 1.3019(6) 0.9161(6) 0.047(4) Uani 1 1 d .
H31A H 0.2907 1.2831 0.8831 0.057 Uiso 1 1 calc R
H31B H 0.1578 1.3021 0.9180 0.057 Uiso 1 1 calc R
C32 C 0.3186(16) 1.3577(7) 0.9153(6) 0.048(4) Uani 1 1 d .
H32A H 0.2724 1.3770 0.8850 0.058 Uiso 1 1 calc R
H32B H 0.4230 1.3569 0.9089 0.058 Uiso 1 1 calc R
C33 C 0.2913(15) 1.3897(7) 0.9679(6) 0.046(3) Uani 1 1 d .
H33A H 0.1874 1.3918 0.9748 0.056 Uiso 1 1 calc R
H33B H 0.3298 1.4265 0.9652 0.056 Uiso 1 1 calc R
C34 C 0.3712(14) 1.3581(6) 1.0141(5) 0.035(3) Uani 1 1 d .
H34 H 0.4761 1.3564 1.0069 0.042 Uiso 1 1 calc R
C35 C 0.3066(14) 1.2999(5) 1.0150(5) 0.031(2) Uani 1 1 d .
H35A H 0.3535 1.2790 1.0440 0.037 Uiso 1 1 calc R
H35B H 0.2028 1.3018 1.0223 0.037 Uiso 1 1 calc R
C36 C 0.3456(16) 1.3904(7) 1.0675(6) 0.045(3) Uani 1 1 d .
C37 C 0.5187(18) 1.1322(6) 1.0891(6) 0.043(3) Uani 1 1 d .
H37A H 0.4857 1.1698 1.0897 0.052 Uiso 1 1 calc R
H37B H 0.6065 1.1301 1.1118 0.052 Uiso 1 1 calc R
C38 C 0.4041(15) 1.0979(6) 1.1149(5) 0.035(3) Uani 1 1 d .
H38 H 0.3083 1.1089 1.1002 0.042 Uiso 1 1 calc R
C39 C 0.4289(18) 1.0364(7) 1.1010(6) 0.046(3) Uani 1 1 d .
H39A H 0.5027 1.0217 1.1258 0.055 Uiso 1 1 calc R
H39B H 0.3387 1.0166 1.1068 0.055 Uiso 1 1 calc R
C40 C 0.4753(17) 1.0275(7) 1.0450(6) 0.046(3) Uani 1 1 d .
H40A H 0.3921 1.0334 1.0206 0.055 Uiso 1 1 calc R
H40B H 0.5052 0.9897 1.0412 0.055 Uiso 1 1 calc R
C41 C 0.5988(17) 1.0637(6) 1.0278(6) 0.042(3) Uani 1 1 d .
H41A H 0.6859 1.0557 1.0495 0.051 Uiso 1 1 calc R
H41B H 0.6205 1.0570 0.9899 0.051 Uiso 1 1 calc R
C42 C 0.3990(13) 1.0998(6) 1.1768(5) 0.033(3) Uani 1 1 d .
C43 C 0.5650(15) 0.8118(5) 0.4981(5) 0.033(3) Uani 1 1 d .
C44 C 0.6373(18) 0.7309(6) 0.4633(6) 0.044(3) Uani 1 1 d .
C45 C 0.6102(15) 0.8043(6) 0.4101(5) 0.036(3) Uani 1 1 d .
C46 C 0.5043(14) 0.9029(5) 0.5331(6) 0.036(3) Uani 1 1 d .
H46A H 0.4753 0.9115 0.4960 0.044 Uiso 1 1 calc R
H46B H 0.4297 0.9167 0.5570 0.044 Uiso 1 1 calc R
C47 C 0.6452(15) 0.9292(6) 0.5464(5) 0.038(3) Uani 1 1 d .
H47A H 0.6372 0.9684 0.5418 0.046 Uiso 1 1 calc R
H47B H 0.7203 0.9159 0.5224 0.046 Uiso 1 1 calc R
C48 C 0.6865(15) 0.9150(6) 0.6074(6) 0.040(3) Uani 1 1 d .
H48A H 0.7836 0.9291 0.6157 0.048 Uiso 1 1 calc R
H48B H 0.6185 0.9334 0.6310 0.048 Uiso 1 1 calc R
C49 C 0.6841(17) 0.8536(6) 0.6200(6) 0.041(3) Uani 1 1 d .
H49 H 0.7688 0.8361 0.6034 0.050 Uiso 1 1 calc R
C50 C 0.5390(17) 0.8268(7) 0.5962(6) 0.045(3) Uani 1 1 d .
H50A H 0.5460 0.7873 0.5987 0.054 Uiso 1 1 calc R
H50B H 0.4562 0.8385 0.6173 0.054 Uiso 1 1 calc R
C51 C 0.6995(14) 0.8505(6) 0.6784(5) 0.036(3) Uani 1 1 d .
C52 C 0.6711(17) 0.6495(6) 0.5229(5) 0.040(3) Uani 1 1 d .
H52A H 0.7644 0.6328 0.5324 0.048 Uiso 1 1 calc R
H52B H 0.6472 0.6752 0.5514 0.048 Uiso 1 1 calc R
C53 C 0.5593(18) 0.6077(6) 0.5195(5) 0.043(3) Uani 1 1 d .
H53 H 0.4643 0.6257 0.5147 0.051 Uiso 1 1 calc R
C54 C 0.5814(17) 0.5686(6) 0.4700(5) 0.041(3) Uani 1 1 d .
H54A H 0.4977 0.5445 0.4661 0.049 Uiso 1 1 calc R
H54B H 0.6679 0.5464 0.4763 0.049 Uiso 1 1 calc R
C55 C 0.5991(16) 0.6030(6) 0.4167(5) 0.040(3) Uani 1 1 d .
H55A H 0.6244 0.5792 0.3868 0.048 Uiso 1 1 calc R
H55B H 0.5076 0.6211 0.4074 0.048 Uiso 1 1 calc R
C56 C 0.7193(17) 0.6454(6) 0.4258(6) 0.042(3) Uani 1 1 d .
H56A H 0.8117 0.6271 0.4333 0.051 Uiso 1 1 calc R
H56B H 0.7299 0.6673 0.3933 0.051 Uiso 1 1 calc R
C57 C 0.5527(16) 0.5717(7) 0.5699(5) 0.043(3) Uani 1 1 d .
C58 C 0.6517(16) 0.7956(6) 0.3138(5) 0.040(3) Uani 1 1 d .
H58A H 0.5612 0.7868 0.2946 0.048 Uiso 1 1 calc R
H58B H 0.6987 0.7617 0.3246 0.048 Uiso 1 1 calc R
C59 C 0.7520(17) 0.8276(6) 0.2762(6) 0.043(3) Uani 1 1 d .
H59A H 0.8468 0.8325 0.2939 0.052 Uiso 1 1 calc R
H59B H 0.7663 0.8069 0.2431 0.052 Uiso 1 1 calc R
C60 C 0.6874(15) 0.8826(7) 0.2623(5) 0.043(3) Uani 1 1 d .
H60A H 0.5964 0.8776 0.2420 0.051 Uiso 1 1 calc R
H60B H 0.7543 0.9025 0.2394 0.051 Uiso 1 1 calc R
C61 C 0.6582(15) 0.9162(6) 0.3137(5) 0.035(3) Uani 1 1 d .
H61 H 0.7518 0.9236 0.3323 0.042 Uiso 1 1 calc R
C62 C 0.5616(15) 0.8810(6) 0.3520(6) 0.042(3) Uani 1 1 d .
H62A H 0.5547 0.8990 0.3869 0.050 Uiso 1 1 calc R
H62B H 0.4636 0.8782 0.3364 0.050 Uiso 1 1 calc R
C63 C 0.5844(14) 0.9688(6) 0.3018(5) 0.035(3) Uani 1 1 d .
C64 C -0.0917(17) 1.1049(6) 0.5104(6) 0.042(3) Uani 1 1 d .
C65 C -0.0780(18) 1.1915(6) 0.5367(5) 0.042(3) Uani 1 1 d .
C66 C -0.1474(17) 1.1260(6) 0.5957(6) 0.045(3) Uani 1 1 d .
C67 C -0.0738(16) 1.0854(6) 0.4129(6) 0.041(3) Uani 1 1 d .
H67A H -0.1702 1.0819 0.3960 0.049 Uiso 1 1 calc R
H67B H -0.0449 1.1234 0.4110 0.049 Uiso 1 1 calc R
C68 C 0.0313(14) 1.0516(6) 0.3833(5) 0.033(3) Uani 1 1 d .
H68 H 0.1288 1.0570 0.3996 0.040 Uiso 1 1 calc R
C69 C -0.0093(17) 0.9891(6) 0.3870(6) 0.043(3) Uani 1 1 d .
H69A H -0.1040 0.9825 0.3698 0.052 Uiso 1 1 calc R
H69B H 0.0633 0.9672 0.3688 0.052 Uiso 1 1 calc R
C70 C -0.0132(16) 0.9749(6) 0.4461(5) 0.041(4) Uani 1 1 d .
H70A H -0.0458 0.9375 0.4499 0.049 Uiso 1 1 calc R
H70B H 0.0850 0.9774 0.4616 0.049 Uiso 1 1 calc R
C71 C -0.1113(13) 1.0111(6) 0.4767(5) 0.035(3) Uani 1 1 d .
H71A H -0.2115 1.0044 0.4648 0.041 Uiso 1 1 calc R
H71B H -0.1038 1.0020 0.5151 0.041 Uiso 1 1 calc R
C72 C 0.0379(13) 1.0645(6) 0.3220(5) 0.032(3) Uani 1 1 d .
C73 C -0.0085(16) 1.2628(6) 0.4731(5) 0.038(3) Uani 1 1 d .
H73A H -0.0142 1.2324 0.4480 0.046 Uiso 1 1 calc R
H73B H 0.0897 1.2777 0.4723 0.046 Uiso 1 1 calc R
C74 C -0.1179(15) 1.3060(6) 0.4565(5) 0.037(3) Uani 1 1 d .
H74 H -0.2145 1.2887 0.4552 0.045 Uiso 1 1 calc R
C75 C -0.1252(16) 1.3510(6) 0.4954(5) 0.040(3) Uani 1 1 d .
H75A H -0.2038 1.3756 0.4849 0.048 Uiso 1 1 calc R
H75B H -0.0342 1.3713 0.4953 0.048 Uiso 1 1 calc R
C76 C -0.1526(17) 1.3282(6) 0.5541(5) 0.042(3) Uani 1 1 d .
H76A H -0.1440 1.3578 0.5802 0.051 Uiso 1 1 calc R
H76B H -0.2512 1.3138 0.5557 0.051 Uiso 1 1 calc R
C77 C -0.0464(16) 1.2845(6) 0.5689(6) 0.040(3) Uani 1 1 d .
H77A H 0.0499 1.3004 0.5744 0.048 Uiso 1 1 calc R
H77B H -0.0751 1.2676 0.6027 0.048 Uiso 1 1 calc R
C78 C -0.0849(15) 1.3267(6) 0.3970(6) 0.039(3) Uani 1 1 d .
C79 C -0.2116(15) 1.0539(5) 0.6611(5) 0.033(3) Uani 1 1 d .
H79A H -0.2093 1.0304 0.6294 0.039 Uiso 1 1 calc R
H79B H -0.3038 1.0480 0.6791 0.039 Uiso 1 1 calc R
C80 C -0.0881(16) 1.0398(6) 0.6989(6) 0.040(3) Uani 1 1 d .
H80 H 0.0052 1.0453 0.6807 0.048 Uiso 1 1 calc R
C81 C -0.0976(16) 1.0780(6) 0.7483(5) 0.039(3) Uani 1 1 d .
H81A H -0.1890 1.0717 0.7667 0.047 Uiso 1 1 calc R
H81B H -0.0181 1.0699 0.7738 0.047 Uiso 1 1 calc R
C82 C -0.0890(19) 1.1360(7) 0.7313(6) 0.047(3) Uani 1 1 d .
H82A H 0.0073 1.1436 0.7173 0.056 Uiso 1 1 calc R
H82B H -0.1041 1.1595 0.7625 0.056 Uiso 1 1 calc R
C83 C -0.2058(14) 1.1479(6) 0.6874(5) 0.035(3) Uani 1 1 d .
H83A H -0.3017 1.1460 0.7034 0.042 Uiso 1 1 calc R
H83B H -0.1923 1.1847 0.6739 0.042 Uiso 1 1 calc R
C84 C -0.1044(14) 0.9814(5) 0.7142(5) 0.032(3) Uani 1 1 d .
C85 C 0.4391(16) 1.2075(7) 0.2964(5) 0.040(3) Uani 1 1 d .
H85 H 0.3900 1.2404 0.2915 0.048 Uiso 1 1 calc R
C86 C 0.6942(15) 0.7564(6) 0.8280(6) 0.039(3) Uani 1 1 d .
H86A H 0.7521 0.7258 0.8348 0.046 Uiso 1 1 calc R
Gd1 Gd 1.08031(6) 0.85996(8) 0.70944(2) 0.03294(15) Uani 1 1 d .
Gd2 Gd 0.69650(7) 0.88953(8) 0.79039(2) 0.03295(15) Uani 1 1 d .
Gd3 Gd 0.40866(7) 1.06615(8) 0.28767(2) 0.03360(16) Uani 1 1 d .
Gd4 Gd 0.01872(6) 1.09213(8) 0.20519(2) 0.03039(15) Uani 1 1 d .
N1 N 1.1921(12) 0.8643(5) 1.0656(4) 0.036(2) Uani 1 1 d .
N2 N 1.1499(13) 0.7730(5) 1.0951(5) 0.036(2) Uani 1 1 d .
N3 N 1.1076(13) 0.7964(5) 1.0015(5) 0.039(3) Uani 1 1 d .
N4 N 1.1555(12) 0.8864(5) 0.9747(4) 0.035(2) Uani 1 1 d .
N5 N 1.2591(13) 0.8352(5) 1.1509(5) 0.039(3) Uani 1 1 d .
N6 N 1.0426(13) 0.7119(4) 1.0331(4) 0.034(2) Uani 1 1 d .
N7 N 0.3921(14) 1.2019(5) 0.9081(5) 0.037(2) Uani 1 1 d .
N8 N 0.4449(12) 1.1987(5) 1.0036(4) 0.033(2) Uani 1 1 d .
N9 N 0.5079(13) 1.1246(5) 0.9465(4) 0.037(3) Uani 1 1 d .
N10 N 0.4636(13) 1.1332(5) 0.8540(5) 0.041(3) Uani 1 1 d .
N11 N 0.3275(13) 1.2730(5) 0.9644(5) 0.037(2) Uani 1 1 d .
N12 N 0.5579(13) 1.1195(5) 1.0349(4) 0.038(3) Uani 1 1 d .
N13 N 0.5966(14) 0.7586(5) 0.5078(5) 0.041(3) Uani 1 1 d .
N14 N 0.6544(15) 0.7509(5) 0.4135(6) 0.044(3) Uani 1 1 d .
N15 N 0.5690(13) 0.8361(5) 0.4481(5) 0.037(2) Uani 1 1 d .
N16 N 0.5168(13) 0.8428(5) 0.5394(5) 0.039(3) Uani 1 1 d .
N17 N 0.6839(12) 0.6793(5) 0.4700(4) 0.033(2) Uani 1 1 d .
N18 N 0.6212(13) 0.8265(5) 0.3599(4) 0.037(3) Uani 1 1 d .
N19 N -0.0689(12) 1.1570(5) 0.4965(4) 0.036(2) Uani 1 1 d .
N20 N -0.1194(13) 1.1793(5) 0.5879(4) 0.039(3) Uani 1 1 d .
N21 N -0.1305(16) 1.0867(6) 0.5584(5) 0.050(3) Uani 1 1 d .
N22 N -0.0794(12) 1.0680(5) 0.4701(4) 0.036(2) Uani 1 1 d .
N23 N -0.0407(16) 1.2445(5) 0.5276(5) 0.045(3) Uani 1 1 d .
N24 N -0.2001(14) 1.1116(5) 0.6441(5) 0.040(3) Uani 1 1 d .
O1 O 0.9464(10) 0.8889(5) 0.8004(4) 0.037(2) Uani 1 1 d .
O2 O 1.1892(10) 0.8830(5) 0.8011(4) 0.037(2) Uani 1 1 d .
O3 O 1.1024(11) 1.0031(5) 1.2032(4) 0.045(2) Uani 1 1 d .
O4 O 1.3130(10) 0.9846(4) 1.2452(4) 0.040(2) Uani 1 1 d .
O5 O 0.9909(11) 0.5763(4) 0.8924(4) 0.036(2) Uani 1 1 d .
O6 O 0.9753(11) 0.6615(4) 0.8696(4) 0.036(2) Uani 1 1 d .
O7 O 0.6285(11) 0.9737(4) 0.8376(4) 0.039(2) Uani 1 1 d .
O8 O 0.4945(11) 0.9563(4) 0.7657(4) 0.041(2) Uani 1 1 d .
O9 O 0.4041(10) 1.4371(4) 1.0662(4) 0.040(2) Uani 1 1 d .
H9 H 0.3889 1.4532 1.0948 0.048 Uiso 1 1 calc R
O10 O 0.2785(9) 1.3731(3) 1.1049(3) 0.0303(18) Uani 1 1 d .
O11 O 0.2750(10) 1.0998(5) 1.1983(4) 0.039(2) Uani 1 1 d .
O12 O 0.5089(10) 1.0964(6) 1.2042(3) 0.034(2) Uani 1 1 d .
O13 O 0.5886(10) 0.8533(6) 0.7084(4) 0.038(2) Uani 1 1 d .
O14 O 0.8191(9) 0.8511(4) 0.7021(4) 0.034(2) Uani 1 1 d .
O15 O 0.6099(10) 0.5847(4) 0.6104(4) 0.038(2) Uani 1 1 d .
O16 O 0.4795(10) 0.5284(4) 0.5653(4) 0.035(2) Uani 1 1 d .
H16 H 0.4822 0.5118 0.5943 0.043 Uiso 1 1 calc R
O17 O 0.6118(10) 0.9969(4) 0.2634(4) 0.040(2) Uani 1 1 d .
O18 O 0.5001(11) 0.9894(4) 0.3382(3) 0.036(2) Uani 1 1 d .
O19 O 0.1569(9) 1.0712(4) 0.2992(3) 0.0331(19) Uani 1 1 d .
O20 O -0.0804(9) 1.0688(6) 0.2964(4) 0.034(2) Uani 1 1 d .
O21 O -0.0582(9) 1.2909(4) 0.3631(4) 0.035(2) Uani 1 1 d .
O22 O -0.0870(11) 1.3752(4) 0.3865(4) 0.039(2) Uani 1 1 d .
O23 O -0.2140(10) 0.9645(4) 0.7391(4) 0.0347(19) Uani 1 1 d .
O24 O 0.0006(10) 0.9492(4) 0.7016(4) 0.039(2) Uani 1 1 d .
O25 O 0.3667(10) 1.1622(4) 0.2938(4) 0.039(2) Uani 1 1 d .
O26 O 0.5776(11) 1.2077(4) 0.3057(4) 0.040(2) Uani 1 1 d .
O27 O 0.7545(10) 0.7961(4) 0.8046(4) 0.0338(19) Uani 1 1 d .
O28 O 0.5688(11) 0.7540(4) 0.8424(4) 0.041(2) Uani 1 1 d .
O1W O 1.2886(11) 0.9198(4) 0.6892(4) 0.038(2) Uani 1 1 d .
H1X H 1.3766 0.8985 0.6878 0.046 Uiso 1 1 d R
H1Y H 1.2980 0.9465 0.7177 0.046 Uiso 1 1 d R
O2W O 1.3065(9) 0.8082(4) 0.7105(4) 0.0335(19) Uani 1 1 d .
H2X H 1.2840 0.7700 0.7127 0.040 Uiso 1 1 d R
H2Y H 1.3635 0.8189 0.7419 0.040 Uiso 1 1 d R
O3W O 1.0243(10) 0.7801(4) 0.7628(4) 0.036(2) Uani 1 1 d .
H3X H 1.0781 0.7494 0.7494 0.043 Uiso 1 1 d R
H3Y H 0.9560 0.7897 0.7904 0.043 Uiso 1 1 d R
O4W O 0.4723(9) 0.8553(4) 0.8267(4) 0.0343(19) Uani 1 1 d .
H4X H 0.4934 0.8334 0.8582 0.041 Uiso 1 1 d R
H4Y H 0.4125 0.8858 0.8368 0.041 Uiso 1 1 d R
O5W O 0.0803(11) 1.1730(4) 0.2561(4) 0.043(2) Uani 1 1 d .
H5X H 0.1583 1.1649 0.2815 0.051 Uiso 1 1 d R
H5Y H 0.1108 1.2013 0.2318 0.051 Uiso 1 1 d R
O6W O -0.2052(10) 1.1408(4) 0.2094(4) 0.036(2) Uani 1 1 d .
H6X H -0.2343 1.1513 0.1731 0.043 Uiso 1 1 d R
H6Y H -0.1932 1.1729 0.2314 0.043 Uiso 1 1 d R
O7W O -0.1889(10) 1.0284(4) 0.1847(4) 0.038(2) Uani 1 1 d .
H7X H -0.2778 1.0490 0.1805 0.045 Uiso 1 1 d R
H7Y H -0.1982 1.0031 0.2142 0.045 Uiso 1 1 d R
O8W O 0.6372(10) 1.1031(4) 0.3201(4) 0.037(2) Uani 1 1 d .
H8X H 0.7200 1.0862 0.3035 0.044 Uiso 1 1 d R
H8Y H 0.6335 1.1410 0.3103 0.044 Uiso 1 1 d R
O9W O 0.9399(11) 0.9650(5) 0.0927(4) 0.044(2) Uani 1 1 d .
H9X H 0.9175 0.9931 0.0739 0.052 Uiso 1 1 d R
H9Y H 1.0265 0.9744 0.1140 0.052 Uiso 1 1 d R
O10W O 0.2520(11) 0.7434(4) 0.8302(4) 0.040(2) Uani 1 1 d .
H10X H 0.3241 0.7319 0.8122 0.048 Uiso 1 1 d R
H10Y H 0.2222 0.7735 0.8169 0.048 Uiso 1 1 d R
O11W O 0.8271(12) 0.4822(5) 0.4059(4) 0.051(3) Uani 1 1 d .
H11X H 0.8142 0.4486 0.4131 0.061 Uiso 1 1 d R
H11Y H 0.9004 0.4856 0.3854 0.061 Uiso 1 1 d R
O12W O 0.3337(13) 0.7576(5) 0.9325(5) 0.054(3) Uani 1 1 d .
H12X H 0.3052 0.7327 0.9540 0.065 Uiso 1 1 d R
H12Y H 0.3324 0.7455 0.9001 0.065 Uiso 1 1 d R

loop_
_atom_site_aniso_label
_atom_site_aniso_U_11
_atom_site_aniso_U_22
_atom_site_aniso_U_33
_atom_site_aniso_U_23
_atom_site_aniso_U_13
_atom_site_aniso_U_12
C1 0.056(8) 0.025(6) 0.029(6) 0.006(5) 0.006(6) 0.013(5)
C2 0.034(7) 0.030(7) 0.042(7) 0.007(5) 0.002(5) 0.002(5)
C3 0.033(6) 0.031(7) 0.040(7) 0.009(5) 0.007(5) 0.004(5)
C4 0.042(7) 0.027(6) 0.027(6) 0.001(5) -0.010(5) 0.012(5)
C5 0.041(7) 0.034(7) 0.026(6) 0.005(5) 0.002(5) -0.013(5)
C6 0.040(7) 0.036(7) 0.034(6) -0.003(5) 0.005(5) 0.006(6)
C7 0.043(7) 0.031(7) 0.036(7) 0.020(5) -0.002(6) 0.009(5)
C8 0.044(8) 0.049(9) 0.036(7) 0.006(6) -0.008(6) 0.013(6)
C9 0.028(6) 0.029(6) 0.034(6) 0.004(5) -0.003(5) 0.005(5)
C10 0.050(7) 0.040(8) 0.029(6) 0.017(6) -0.020(5) 0.006(6)
C11 0.031(6) 0.041(8) 0.043(7) 0.007(6) -0.010(5) -0.002(5)
C12 0.052(8) 0.022(7) 0.045(7) 0.002(5) 0.018(6) 0.005(5)
C13 0.052(8) 0.033(7) 0.046(8) -0.007(6) 0.022(7) 0.010(6)
C14 0.042(7) 0.042(8) 0.039(7) 0.006(6) -0.020(6) -0.010(6)
C15 0.037(7) 0.048(9) 0.036(7) 0.001(6) -0.011(5) -0.001(6)
C16 0.053(8) 0.021(6) 0.040(7) -0.006(5) 0.013(6) -0.007(5)
C17 0.045(7) 0.030(7) 0.040(7) -0.009(5) 0.001(6) 0.013(6)
C18 0.040(7) 0.036(8) 0.039(7) -0.007(6) -0.002(5) 0.006(6)
C19 0.030(6) 0.043(8) 0.042(7) 0.014(6) -0.004(5) 0.020(6)
C20 0.032(6) 0.028(7) 0.037(6) -0.006(5) -0.007(5) 0.014(5)
C21 0.034(7) 0.031(7) 0.043(7) 0.004(5) -0.002(5) -0.006(5)
C22 0.035(6) 0.013(5) 0.040(6) -0.002(5) 0.005(5) -0.006(4)
C23 0.040(7) 0.034(7) 0.040(7) -0.007(6) -0.004(6) -0.002(5)
C24 0.039(7) 0.042(8) 0.031(6) -0.010(6) 0.002(5) 0.007(6)
C25 0.034(7) 0.062(10) 0.036(7) 0.021(6) -0.016(5) -0.029(6)
C26 0.044(7) 0.043(8) 0.034(6) 0.011(6) 0.002(6) -0.017(6)
C27 0.044(7) 0.031(7) 0.041(7) 0.009(6) -0.017(6) -0.010(6)
C28 0.042(7) 0.051(9) 0.027(6) 0.000(6) -0.004(5) -0.027(6)
C29 0.040(7) 0.034(7) 0.019(5) -0.013(5) 0.013(5) -0.015(5)
C30 0.051(8) 0.024(7) 0.038(7) -0.013(5) 0.010(6) -0.002(5)
C31 0.064(10) 0.036(8) 0.042(7) 0.017(6) -0.022(7) -0.016(7)
C32 0.044(7) 0.059(10) 0.043(7) -0.035(7) 0.004(6) 0.002(7)
C33 0.033(6) 0.045(8) 0.061(9) -0.019(8) -0.003(6) 0.003(6)
C34 0.034(6) 0.037(7) 0.036(6) 0.016(6) 0.013(5) -0.007(6)
C35 0.038(6) 0.021(6) 0.033(6) 0.001(5) -0.001(5) 0.003(5)
C36 0.047(8) 0.049(9) 0.039(7) 0.011(7) 0.007(6) 0.003(7)
C37 0.055(9) 0.033(7) 0.042(7) 0.005(6) 0.017(6) -0.005(6)
C38 0.042(7) 0.027(7) 0.036(6) 0.006(5) 0.001(5) -0.007(5)
C39 0.049(8) 0.040(8) 0.047(8) -0.003(6) -0.008(6) 0.016(7)
C40 0.048(8) 0.041(8) 0.049(8) 0.012(7) -0.005(6) 0.002(6)
C41 0.052(8) 0.039(8) 0.036(7) 0.004(6) -0.003(6) -0.013(7)
C42 0.027(6) 0.039(7) 0.032(6) 0.000(5) 0.003(5) 0.003(5)
C43 0.040(7) 0.025(6) 0.034(6) -0.012(5) 0.008(5) -0.004(5)
C44 0.055(9) 0.026(7) 0.051(8) -0.008(6) -0.009(7) 0.014(6)
C45 0.038(7) 0.048(8) 0.021(5) -0.011(5) 0.012(5) -0.010(6)
C46 0.034(6) 0.029(7) 0.046(7) -0.016(5) -0.009(5) -0.011(5)
C47 0.034(7) 0.043(8) 0.039(7) -0.003(6) 0.013(5) 0.011(6)
C48 0.035(7) 0.032(7) 0.052(8) -0.015(6) -0.017(6) 0.012(5)
C49 0.052(8) 0.037(8) 0.036(7) -0.003(6) 0.020(6) -0.009(6)
C50 0.043(8) 0.051(10) 0.042(8) -0.010(7) 0.003(6) 0.003(6)
C51 0.036(6) 0.044(8) 0.028(6) 0.011(5) -0.011(5) 0.008(5)
C52 0.050(8) 0.045(8) 0.025(6) -0.010(6) 0.004(5) -0.006(6)
C53 0.058(9) 0.042(8) 0.028(6) -0.012(5) -0.008(6) 0.000(6)
C54 0.056(8) 0.033(7) 0.033(6) -0.008(6) 0.000(6) 0.008(6)
C55 0.051(8) 0.032(8) 0.037(7) -0.003(5) 0.010(6) 0.014(6)
C56 0.051(8) 0.032(7) 0.044(7) -0.005(6) -0.006(6) -0.005(6)
C57 0.052(8) 0.050(9) 0.028(6) -0.010(6) -0.014(6) 0.016(7)
C58 0.046(8) 0.037(7) 0.038(7) 0.011(6) -0.003(6) -0.024(6)
C59 0.046(8) 0.049(9) 0.036(7) 0.005(6) 0.014(6) -0.023(6)
C60 0.041(7) 0.056(9) 0.031(6) -0.009(6) 0.020(5) -0.009(6)
C61 0.040(7) 0.031(7) 0.035(6) -0.004(5) 0.001(5) -0.013(5)
C62 0.036(7) 0.047(9) 0.043(7) -0.014(6) 0.016(6) -0.015(6)
C63 0.036(7) 0.033(7) 0.037(6) -0.003(5) 0.001(5) -0.016(5)
C64 0.050(8) 0.030(8) 0.045(7) -0.004(6) 0.003(6) -0.016(6)
C65 0.073(10) 0.031(7) 0.024(6) -0.013(5) 0.023(6) -0.012(6)
C66 0.050(8) 0.040(8) 0.046(8) -0.022(6) 0.005(6) -0.002(6)
C67 0.043(7) 0.037(8) 0.042(7) -0.010(6) 0.006(6) -0.005(6)
C68 0.030(6) 0.042(8) 0.027(6) -0.004(5) -0.001(5) 0.002(5)
C69 0.047(8) 0.038(8) 0.045(8) -0.003(6) 0.014(6) -0.020(6)
C70 0.050(8) 0.042(8) 0.033(6) -0.025(6) 0.022(6) -0.032(6)
C71 0.026(6) 0.048(8) 0.031(6) -0.004(5) 0.017(5) 0.008(5)
C72 0.031(6) 0.037(7) 0.027(6) 0.001(5) -0.003(5) -0.013(5)
C73 0.046(7) 0.031(7) 0.037(7) -0.007(5) -0.003(6) -0.015(6)
C74 0.039(7) 0.035(7) 0.038(7) -0.011(6) 0.013(5) -0.012(6)
C75 0.044(7) 0.041(8) 0.036(7) -0.022(6) 0.015(6) -0.008(6)
C76 0.053(8) 0.044(8) 0.031(6) -0.003(6) 0.019(6) -0.004(6)
C77 0.046(8) 0.035(7) 0.039(7) -0.012(6) 0.015(6) 0.001(6)
C78 0.037(7) 0.025(7) 0.057(8) -0.008(6) 0.010(6) -0.001(5)
C79 0.043(7) 0.021(6) 0.036(6) -0.011(5) 0.015(5) 0.000(5)
C80 0.043(7) 0.041(8) 0.037(7) -0.004(6) 0.010(6) -0.011(6)
C81 0.051(8) 0.039(8) 0.027(6) 0.013(5) -0.005(5) 0.005(6)
C82 0.058(9) 0.044(9) 0.038(7) -0.006(6) -0.003(7) -0.001(7)
C83 0.035(7) 0.040(7) 0.031(6) 0.006(5) 0.016(5) -0.009(5)
C84 0.030(6) 0.027(6) 0.039(7) 0.005(5) 0.003(5) 0.001(5)
C85 0.040(7) 0.044(8) 0.035(7) 0.010(6) -0.002(5) -0.002(6)
C86 0.038(7) 0.038(8) 0.040(7) -0.008(6) 0.005(6) 0.012(6)
Gd1 0.0295(3) 0.0375(4) 0.0319(3) 0.0012(3) 0.0010(2) -0.0018(3)
Gd2 0.0360(3) 0.0308(3) 0.0321(3) 0.0006(3) 0.0016(2) -0.0008(3)
Gd3 0.0368(3) 0.0308(3) 0.0331(3) -0.0031(3) -0.0014(2) -0.0010(3)
Gd4 0.0291(3) 0.0314(3) 0.0306(3) -0.0037(2) -0.0020(2) 0.0002(2)
N1 0.039(6) 0.033(6) 0.037(6) 0.005(5) -0.003(4) -0.003(5)
N2 0.045(6) 0.028(6) 0.035(6) 0.007(5) -0.003(5) 0.001(5)
N3 0.041(6) 0.040(6) 0.038(6) 0.003(5) 0.011(5) 0.022(5)
N4 0.044(6) 0.029(6) 0.033(5) 0.001(5) 0.001(4) 0.013(5)
N5 0.040(6) 0.033(6) 0.042(6) -0.005(5) -0.023(5) 0.009(5)
N6 0.044(6) 0.022(5) 0.035(5) 0.014(4) 0.001(5) 0.006(4)
N7 0.050(7) 0.026(6) 0.035(6) -0.001(4) 0.002(5) -0.010(5)
N8 0.031(5) 0.033(6) 0.036(5) 0.000(4) -0.002(4) -0.004(4)
N9 0.039(6) 0.037(6) 0.034(6) -0.002(5) -0.012(5) -0.018(5)
N10 0.037(6) 0.051(7) 0.034(6) 0.009(5) -0.020(5) -0.022(5)
N11 0.040(6) 0.034(6) 0.037(6) 0.009(5) 0.006(5) -0.019(5)
N12 0.046(6) 0.041(7) 0.026(5) -0.008(5) 0.005(5) -0.003(5)
N13 0.054(7) 0.036(7) 0.031(6) -0.002(5) -0.011(5) -0.012(5)
N14 0.049(7) 0.031(6) 0.053(7) -0.012(5) 0.008(6) 0.005(5)
N15 0.043(6) 0.030(6) 0.038(6) -0.003(5) 0.010(5) -0.001(5)
N16 0.041(6) 0.038(7) 0.038(6) -0.002(5) 0.002(5) -0.015(5)
N17 0.037(6) 0.028(6) 0.035(5) -0.006(4) 0.003(4) -0.010(4)
N18 0.044(6) 0.035(6) 0.031(5) -0.018(5) 0.008(5) -0.010(5)
N19 0.034(6) 0.041(7) 0.033(5) -0.015(5) 0.013(4) -0.006(5)
N20 0.041(6) 0.044(7) 0.032(6) -0.022(5) 0.008(5) -0.014(5)
N21 0.067(8) 0.053(8) 0.030(6) -0.020(6) -0.003(5) 0.000(6)
N22 0.040(6) 0.042(6) 0.027(5) -0.016(5) 0.014(4) -0.017(5)
N23 0.067(8) 0.032(6) 0.037(6) -0.009(5) 0.012(6) -0.008(6)
N24 0.051(7) 0.036(6) 0.033(6) -0.005(5) 0.014(5) -0.007(5)
O1 0.033(4) 0.048(6) 0.031(4) 0.013(4) 0.003(3) 0.003(4)
O2 0.027(4) 0.046(7) 0.039(5) -0.004(5) -0.007(4) -0.002(4)
O3 0.039(5) 0.048(6) 0.048(6) 0.007(5) -0.011(4) -0.021(4)
O4 0.030(5) 0.042(6) 0.046(5) 0.013(4) -0.016(4) 0.000(4)
O5 0.048(5) 0.024(5) 0.035(5) -0.010(3) -0.009(4) 0.005(4)
O6 0.045(5) 0.032(5) 0.031(4) 0.012(4) -0.014(4) -0.013(4)
O7 0.044(5) 0.035(5) 0.038(5) 0.001(4) -0.002(4) -0.010(4)
O8 0.040(5) 0.034(5) 0.049(6) -0.003(4) -0.011(4) -0.013(4)
O9 0.037(5) 0.044(6) 0.041(5) 0.001(4) 0.020(4) 0.004(4)
O10 0.031(4) 0.025(5) 0.034(4) -0.002(3) 0.008(3) 0.000(3)
O11 0.038(5) 0.049(6) 0.029(4) -0.009(4) 0.001(4) 0.003(4)
O12 0.037(5) 0.038(5) 0.028(4) -0.005(4) -0.007(3) 0.008(4)
O13 0.036(5) 0.042(7) 0.035(5) 0.005(4) -0.005(4) -0.005(4)
O14 0.030(4) 0.038(5) 0.034(4) 0.001(4) -0.002(3) 0.010(4)
O15 0.036(5) 0.046(6) 0.032(4) -0.002(4) -0.012(4) 0.023(4)
O16 0.033(4) 0.037(5) 0.036(4) -0.015(4) -0.019(4) 0.014(4)
O17 0.035(5) 0.038(5) 0.049(5) -0.015(4) 0.017(4) -0.011(4)
O18 0.048(5) 0.034(5) 0.025(4) -0.004(4) 0.003(4) -0.010(4)
O19 0.030(4) 0.041(5) 0.029(4) -0.010(4) -0.009(3) 0.002(4)
O20 0.026(4) 0.041(5) 0.034(4) -0.004(5) 0.003(3) 0.000(4)
O21 0.029(4) 0.036(5) 0.040(5) -0.009(4) 0.018(4) -0.012(4)
O22 0.042(5) 0.032(6) 0.041(5) -0.003(4) -0.002(4) 0.000(4)
O23 0.030(4) 0.031(5) 0.043(5) -0.007(4) 0.008(4) -0.006(4)
O24 0.034(5) 0.043(6) 0.039(5) -0.006(4) 0.012(4) -0.010(4)
O25 0.034(5) 0.039(6) 0.046(5) -0.008(4) 0.008(4) 0.009(4)
O26 0.040(5) 0.030(5) 0.049(5) 0.004(4) -0.001(4) 0.002(4)
O27 0.035(5) 0.034(5) 0.033(4) -0.009(4) 0.009(4) -0.005(4)
O28 0.040(5) 0.036(5) 0.048(6) -0.003(4) -0.009(4) 0.007(4)
O1W 0.038(5) 0.034(5) 0.042(5) -0.010(4) 0.004(4) -0.002(4)
O2W 0.029(4) 0.027(5) 0.045(5) 0.003(4) -0.004(4) 0.002(3)
O3W 0.028(4) 0.038(5) 0.042(5) -0.003(4) 0.008(4) -0.007(4)
O4W 0.032(4) 0.032(5) 0.040(5) -0.004(4) 0.009(4) -0.003(4)
O5W 0.047(6) 0.037(6) 0.043(5) -0.008(4) -0.027(4) 0.008(4)
O6W 0.029(4) 0.032(5) 0.045(5) -0.003(4) -0.002(4) -0.013(4)
O7W 0.036(5) 0.045(6) 0.033(5) 0.013(4) 0.011(4) 0.021(4)
O8W 0.042(5) 0.031(5) 0.038(5) 0.000(4) -0.010(4) -0.007(4)
O9W 0.035(5) 0.046(6) 0.050(6) 0.009(5) -0.006(4) 0.003(4)
O10W 0.034(5) 0.036(5) 0.051(6) 0.000(4) -0.001(4) -0.002(4)
O11W 0.046(6) 0.060(7) 0.046(6) -0.005(5) 0.009(5) 0.002(5)
O12W 0.054(6) 0.059(8) 0.049(6) 0.008(5) 0.009(5) 0.012(5)

loop_
_atom_type_symbol
_atom_type_description
_atom_type_scat_dispersion_real
_atom_type_scat_dispersion_imag
_atom_type_scat_source
C C 0.0033 0.0016 'International Tables Vol C Tables 4.2.6.8 and 6.1.1.4'
H H 0.0000 0.0000 'International Tables Vol C Tables 4.2.6.8 and 6.1.1.4'
Gd Gd -0.1653 3.9035 'International Tables Vol C Tables 4.2.6.8 and 6.1.1.4'
N N 0.0061 0.0033 'International Tables Vol C Tables 4.2.6.8 and 6.1.1.4'
O O 0.0106 0.0060 'International Tables Vol C Tables 4.2.6.8 and 6.1.1.4'

loop_
_geom_angle_atom_site_label_1
_geom_angle_atom_site_label_2
_geom_angle_atom_site_label_3
_geom_angle
_geom_angle_site_symmetry_1
_geom_angle_site_symmetry_3
N1 C1 N3 126.5(9) . .
N1 C1 N4 117.1(10) . .
N3 C1 N4 116.2(9) . .
N2 C2 N5 117.8(10) . .
N2 C2 N1 127.2(11) . .
N5 C2 N1 114.7(10) . .
N3 C3 N6 116.1(10) . .
N3 C3 N2 124.6(10) . .
N6 C3 N2 119.3(9) . .
C5 C4 N4 110.6(10) . .
C5 C4 H4A 109.5 . .
N4 C4 H4A 109.5 . .
C5 C4 H4B 109.5 . .
N4 C4 H4B 109.5 . .
H4A C4 H4B 108.1 . .
C4 C5 C9 108.7(11) . .
C4 C5 C6 109.4(11) . .
C9 C5 C6 111.1(10) . .
C4 C5 H5 109.2 . .
C9 C5 H5 109.2 . .
C6 C5 H5 109.2 . .
C7 C6 C5 109.8(11) . .
C7 C6 H6A 109.7 . .
C5 C6 H6A 109.7 . .
C7 C6 H6B 109.7 . .
C5 C6 H6B 109.7 . .
H6A C6 H6B 108.2 . .
C8 C7 C6 114.1(12) . .
C8 C7 H7A 108.7 . .
C6 C7 H7A 108.7 . .
C8 C7 H7B 108.7 . .
C6 C7 H7B 108.7 . .
H7A C7 H7B 107.6 . .
C7 C8 N4 109.9(11) . .
C7 C8 H8A 109.7 . .
N4 C8 H8A 109.7 . .
C7 C8 H8B 109.7 . .
N4 C8 H8B 109.7 . .
H8A C8 H8B 108.2 . .
O2 C9 O1 123.9(10) . .
O2 C9 C5 120.5(10) . .
O1 C9 C5 115.5(10) . .
O2 C9 Gd1 58.4(5) . .
O1 C9 Gd1 65.6(5) . .
C5 C9 Gd1 178.2(9) . .
C11 C10 N5 106.7(11) . .
C11 C10 H10A 110.4 . .
N5 C10 H10A 110.4 . .
C11 C10 H10B 110.4 . .
N5 C10 H10B 110.4 . .
H10A C10 H10B 108.6 . .
C12 C11 C10 113.3(12) . .
C12 C11 C15 112.6(12) . .
C10 C11 C15 109.4(12) . .
C12 C11 H11 107.0 . .
C10 C11 H11 107.0 . .
C15 C11 H11 107.0 . .
C11 C12 C13 111.8(12) . .
C11 C12 H12A 109.3 . .
C13 C12 H12A 109.3 . .
C11 C12 H12B 109.3 . .
C13 C12 H12B 109.3 . .
H12A C12 H12B 107.9 . .
C12 C13 C14 111.3(12) . .
C12 C13 H13A 109.4 . .
C14 C13 H13A 109.4 . .
C12 C13 H13B 109.4 . .
C14 C13 H13B 109.4 . .
H13A C13 H13B 108.0 . .
N5 C14 C13 111.0(12) . .
N5 C14 H14A 109.4 . .
C13 C14 H14A 109.4 . .
N5 C14 H14B 109.4 . .
C13 C14 H14B 109.4 . .
H14A C14 H14B 108.0 . .
O4 C15 O3 123.2(12) . .
O4 C15 C11 119.3(12) . .
O3 C15 C11 117.4(11) . .
N6 C16 C17 107.0(10) . .
N6 C16 H16A 110.3 . .
C17 C16 H16A 110.3 . .
N6 C16 H16B 110.3 . .
C17 C16 H16B 110.3 . .
H16A C16 H16B 108.6 . .
C16 C17 C18 112.4(12) . .
C16 C17 H17A 109.1 . .
C18 C17 H17A 109.1 . .
C16 C17 H17B 109.1 . .
C18 C17 H17B 109.1 . .
H17A C17 H17B 107.9 . .
C19 C18 C17 109.8(13) . .
C19 C18 H18A 109.7 . .
C17 C18 H18A 109.7 . .
C19 C18 H18B 109.7 . .
C17 C18 H18B 109.7 . .
H18A C18 H18B 108.2 . .
C18 C19 C21 115.6(13) . .
C18 C19 C20 111.0(12) . .
C21 C19 C20 110.7(10) . .
C18 C19 H19 106.3 . .
C21 C19 H19 106.3 . .
C20 C19 H19 106.3 . .
N6 C20 C19 107.9(9) . .
N6 C20 H20A 110.1 . .
C19 C20 H20A 110.1 . .
N6 C20 H20B 110.1 . .
C19 C20 H20B 110.1 . .
H20A C20 H20B 108.4 . .
O6 C21 O5 120.6(11) . .
O6 C21 C19 122.3(12) . .
O5 C21 C19 117.1(11) . .
O6 C21 Gd4 62.5(6) . 2_646
O5 C21 Gd4 59.3(5) . 2_646
C19 C21 Gd4 166.7(9) . 2_646
N7 C22 N10 118.9(10) . .
N7 C22 N9 123.5(9) . .
N10 C22 N9 117.5(9) . .
N7 C23 N8 127.7(11) . .
N7 C23 N11 117.0(10) . .
N8 C23 N11 115.3(10) . .
N12 C24 N9 114.2(10) . .
N12 C24 N8 121.5(10) . .
N9 C24 N8 124.2(11) . .
N10 C25 C26 109.8(11) . .
N10 C25 H25A 109.7 . .
C26 C25 H25A 109.7 . .
N10 C25 H25B 109.7 . .
C26 C25 H25B 109.7 . .
H25A C25 H25B 108.2 . .
C30 C26 C25 110.0(13) . .
C30 C26 C27 112.7(12) . .
C25 C26 C27 106.3(11) . .
C30 C26 H26 109.2 . .
C25 C26 H26 109.2 . .
C27 C26 H26 109.2 . .
C26 C27 C28 110.6(12) . .
C26 C27 H27A 109.5 . .
C28 C27 H27A 109.5 . .
C26 C27 H27B 109.5 . .
C28 C27 H27B 109.5 . .
H27A C27 H27B 108.1 . .
C29 C28 C27 109.4(12) . .
C29 C28 H28A 109.8 . .
C27 C28 H28A 109.8 . .
C29 C28 H28B 109.8 . .
C27 C28 H28B 109.8 . .
H28A C28 H28B 108.2 . .
N10 C29 C28 116.4(11) . .
N10 C29 H29A 108.2 . .
C28 C29 H29A 108.2 . .
N10 C29 H29B 108.2 . .
C28 C29 H29B 108.2 . .
H29A C29 H29B 107.3 . .
O7 C30 O8 117.2(10) . .
O7 C30 C26 121.6(11) . .
O8 C30 C26 121.2(12) . .
O7 C30 Gd2 56.8(5) . .
O8 C30 Gd2 60.5(5) . .
C26 C30 Gd2 176.3(10) . .
C32 C31 N11 109.1(11) . .
C32 C31 H31A 109.9 . .
N11 C31 H31A 109.9 . .
C32 C31 H31B 109.9 . .
N11 C31 H31B 109.9 . .
H31A C31 H31B 108.3 . .
C31 C32 C33 113.8(15) . .
C31 C32 H32A 108.8 . .
C33 C32 H32A 108.8 . .
C31 C32 H32B 108.8 . .
C33 C32 H32B 108.8 . .
H32A C32 H32B 107.7 . .
C32 C33 C34 106.4(13) . .
C32 C33 H33A 110.4 . .
C34 C33 H33A 110.4 . .
C32 C33 H33B 110.4 . .
C34 C33 H33B 110.4 . .
H33A C33 H33B 108.6 . .
C35 C34 C33 107.3(11) . .
C35 C34 C36 113.2(10) . .
C33 C34 C36 106.9(12) . .
C35 C34 H34 109.8 . .
C33 C34 H34 109.8 . .
C36 C34 H34 109.8 . .
N11 C35 C34 111.0(10) . .
N11 C35 H35A 109.4 . .
C34 C35 H35A 109.4 . .
N11 C35 H35B 109.4 . .
C34 C35 H35B 109.4 . .
H35A C35 H35B 108.0 . .
O10 C36 O9 124.5(13) . .
O10 C36 C34 123.9(14) . .
O9 C36 C34 111.6(10) . .
N12 C37 C38 117.9(12) . .
N12 C37 H37A 107.8 . .
C38 C37 H37A 107.8 . .
N12 C37 H37B 107.8 . .
C38 C37 H37B 107.8 . .
H37A C37 H37B 107.2 . .
C37 C38 C42 116.2(12) . .
C37 C38 C39 110.1(13) . .
C42 C38 C39 104.8(11) . .
C37 C38 H38 108.5 . .
C42 C38 H38 108.5 . .
C39 C38 H38 108.5 . .
C40 C39 C38 113.3(13) . .
C40 C39 H39A 108.9 . .
C38 C39 H39A 108.9 . .
C40 C39 H39B 108.9 . .
C38 C39 H39B 108.9 . .
H39A C39 H39B 107.7 . .
C39 C40 C41 114.1(14) . .
C39 C40 H40A 108.7 . .
C41 C40 H40A 108.7 . .
C39 C40 H40B 108.7 . .
C41 C40 H40B 108.7 . .
H40A C40 H40B 107.6 . .
N12 C41 C40 109.3(12) . .
N12 C41 H41A 109.8 . .
C40 C41 H41A 109.8 . .
N12 C41 H41B 109.8 . .
C40 C41 H41B 109.8 . .
H41A C41 H41B 108.3 . .
O12 C42 O11 121.0(10) . .
O12 C42 C38 121.1(10) . .
O11 C42 C38 117.6(10) . .
O12 C42 Gd3 55.5(5) . 1_556
O11 C42 Gd3 67.1(5) . 1_556
C38 C42 Gd3 161.1(9) . 1_556
N16 C43 N13 118.7(10) . .
N16 C43 N15 116.6(10) . .
N13 C43 N15 124.6(9) . .
N14 C44 N13 127.1(11) . .
N14 C44 N17 114.5(11) . .
N13 C44 N17 117.9(12) . .
N15 C45 N18 116.8(11) . .
N15 C45 N14 128.8(10) . .
N18 C45 N14 114.3(8) . .
C47 C46 N16 110.2(10) . .
C47 C46 H46A 109.6 . .
N16 C46 H46A 109.6 . .
C47 C46 H46B 109.6 . .
N16 C46 H46B 109.6 . .
H46A C46 H46B 108.1 . .
C46 C47 C48 107.9(12) . .
C46 C47 H47A 110.1 . .
C48 C47 H47A 110.1 . .
C46 C47 H47B 110.1 . .
C48 C47 H47B 110.1 . .
H47A C47 H47B 108.4 . .
C49 C48 C47 113.7(11) . .
C49 C48 H48A 108.8 . .
C47 C48 H48A 108.8 . .
C49 C48 H48B 108.8 . .
C47 C48 H48B 108.8 . .
H48A C48 H48B 107.7 . .
C51 C49 C48 104.5(12) . .
C51 C49 C50 114.3(11) . .
C48 C49 C50 110.3(13) . .
C51 C49 H49 109.2 . .
C48 C49 H49 109.2 . .
C50 C49 H49 109.2 . .
N16 C50 C49 110.0(11) . .
N16 C50 H50A 109.7 . .
C49 C50 H50A 109.7 . .
N16 C50 H50B 109.7 . .
C49 C50 H50B 109.7 . .
H50A C50 H50B 108.2 . .
O14 C51 O13 115.9(10) . .
O14 C51 C49 122.7(12) . .
O13 C51 C49 120.9(11) . .
O14 C51 Gd2 64.7(6) . .
O13 C51 Gd2 53.9(5) . .
C49 C51 Gd2 157.0(10) . .
C53 C52 N17 111.2(10) . .
C53 C52 H52A 109.4 . .
N17 C52 H52A 109.4 . .
C53 C52 H52B 109.4 . .
N17 C52 H52B 109.4 . .
H52A C52 H52B 108.0 . .
C52 C53 C57 113.7(12) . .
C52 C53 C54 112.1(13) . .
C57 C53 C54 106.6(12) . .
C52 C53 H53 108.1 . .
C57 C53 H53 108.1 . .
C54 C53 H53 108.1 . .
C53 C54 C55 109.8(12) . .
C53 C54 H54A 109.7 . .
C55 C54 H54A 109.7 . .
C53 C54 H54B 109.7 . .
C55 C54 H54B 109.7 . .
H54A C54 H54B 108.2 . .
C56 C55 C54 109.1(12) . .
C56 C55 H55A 109.9 . .
C54 C55 H55A 109.9 . .
C56 C55 H55B 109.9 . .
C54 C55 H55B 109.9 . .
H55A C55 H55B 108.3 . .
N17 C56 C55 109.9(11) . .
N17 C56 H56A 109.7 . .
C55 C56 H56A 109.7 . .
N17 C56 H56B 109.7 . .
C55 C56 H56B 109.7 . .
H56A C56 H56B 108.2 . .
O15 C57 O16 122.6(13) . .
O15 C57 C53 121.0(14) . .
O16 C57 C53 116.4(10) . .
N18 C58 C59 110.2(11) . .
N18 C58 H58A 109.6 . .
C59 C58 H58A 109.6 . .
N18 C58 H58B 109.6 . .
C59 C58 H58B 109.6 . .
H58A C58 H58B 108.1 . .
C60 C59 C58 110.9(13) . .
C60 C59 H59A 109.5 . .
C58 C59 H59A 109.5 . .
C60 C59 H59B 109.5 . .
C58 C59 H59B 109.5 . .
H59A C59 H59B 108.0 . .
C59 C60 C61 111.4(12) . .
C59 C60 H60A 109.4 . .
C61 C60 H60A 109.4 . .
C59 C60 H60B 109.4 . .
C61 C60 H60B 109.4 . .
H60A C60 H60B 108.0 . .
C63 C61 C60 112.8(12) . .
C63 C61 C62 109.8(12) . .
C60 C61 C62 108.0(11) . .
C63 C61 H61 108.7 . .
C60 C61 H61 108.7 . .
C62 C61 H61 108.7 . .
N18 C62 C61 111.9(10) . .
N18 C62 H62A 109.2 . .
C61 C62 H62A 109.2 . .
N18 C62 H62B 109.2 . .
C61 C62 H62B 109.2 . .
H62A C62 H62B 107.9 . .
O17 C63 O18 117.1(12) . .
O17 C63 C61 123.8(12) . .
O18 C63 C61 118.4(11) . .
O17 C63 Gd3 63.6(6) . .
O18 C63 Gd3 54.9(5) . .
C61 C63 Gd3 172.2(9) . .
N21 C64 N19 126.7(11) . .
N21 C64 N22 117.3(10) . .
N19 C64 N22 115.9(11) . .
N19 C65 N20 125.6(11) . .
N19 C65 N23 118.3(9) . .
N20 C65 N23 116.0(8) . .
N24 C66 N21 117.8(12) . .
N24 C66 N20 117.1(10) . .
N21 C66 N20 125.1(12) . .
C68 C67 N22 110.2(11) . .
C68 C67 H67A 109.6 . .
N22 C67 H67A 109.6 . .
C68 C67 H67B 109.6 . .
N22 C67 H67B 109.6 . .
H67A C67 H67B 108.1 . .
C67 C68 C72 113.9(10) . .
C67 C68 C69 111.2(12) . .
C72 C68 C69 105.6(9) . .
C67 C68 H68 108.7 . .
C72 C68 H68 108.7 . .
C69 C68 H68 108.7 . .
C70 C69 C68 107.0(11) . .
C70 C69 H69A 110.3 . .
C68 C69 H69A 110.3 . .
C70 C69 H69B 110.3 . .
C68 C69 H69B 110.3 . .
H69A C69 H69B 108.6 . .
C71 C70 C69 112.4(13) . .
C71 C70 H70A 109.1 . .
C69 C70 H70A 109.1 . .
C71 C70 H70B 109.1 . .
C69 C70 H70B 109.1 . .
H70A C70 H70B 107.9 . .
N22 C71 C70 113.5(9) . .
N22 C71 H71A 108.9 . .
C70 C71 H71A 108.9 . .
N22 C71 H71B 108.9 . .
C70 C71 H71B 108.9 . .
H71A C71 H71B 107.7 . .
O19 C72 O20 121.3(11) . .
O19 C72 C68 121.2(9) . .
O20 C72 C68 117.5(9) . .
O19 C72 Gd4 64.4(6) . .
O20 C72 Gd4 56.9(6) . .
C68 C72 Gd4 174.2(7) . .
N23 C73 C74 108.9(12) . .
N23 C73 H73A 109.9 . .
C74 C73 H73A 109.9 . .
N23 C73 H73B 109.9 . .
C74 C73 H73B 109.9 . .
H73A C73 H73B 108.3 . .
C75 C74 C73 112.9(12) . .
C75 C74 C78 112.1(12) . .
C73 C74 C78 109.8(11) . .
C75 C74 H74 107.2 . .
C73 C74 H74 107.2 . .
C78 C74 H74 107.2 . .
C74 C75 C76 110.1(12) . .
C74 C75 H75A 109.6 . .
C76 C75 H75A 109.6 . .
C74 C75 H75B 109.6 . .
C76 C75 H75B 109.6 . .
H75A C75 H75B 108.1 . .
C77 C76 C75 111.5(12) . .
C77 C76 H76A 109.3 . .
C75 C76 H76A 109.3 . .
C77 C76 H76B 109.3 . .
C75 C76 H76B 109.3 . .
H76A C76 H76B 108.0 . .
N23 C77 C76 110.9(13) . .
N23 C77 H77A 109.5 . .
C76 C77 H77A 109.5 . .
N23 C77 H77B 109.5 . .
C76 C77 H77B 109.5 . .
H77A C77 H77B 108.0 . .
O22 C78 O21 123.6(15) . .
O22 C78 C74 120.4(12) . .
O21 C78 C74 116.0(12) . .
O22 C78 Gd1 60.5(8) . 2_656
O21 C78 Gd1 64.0(8) . 2_656
C74 C78 Gd1 169.7(10) . 2_656
N24 C79 C80 109.9(11) . .
N24 C79 H79A 109.7 . .
C80 C79 H79A 109.7 . .
N24 C79 H79B 109.7 . .
C80 C79 H79B 109.7 . .
H79A C79 H79B 108.2 . .
C79 C80 C84 107.6(11) . .
C79 C80 C81 107.4(12) . .
C84 C80 C81 112.2(11) . .
C79 C80 H80 109.9 . .
C84 C80 H80 109.9 . .
C81 C80 H80 109.9 . .
C82 C81 C80 110.8(11) . .
C82 C81 H81A 109.5 . .
C80 C81 H81A 109.5 . .
C82 C81 H81B 109.5 . .
C80 C81 H81B 109.5 . .
H81A C81 H81B 108.1 . .
C81 C82 C83 109.9(13) . .
C81 C82 H82A 109.7 . .
C83 C82 H82A 109.7 . .
C81 C82 H82B 109.7 . .
C83 C82 H82B 109.7 . .
H82A C82 H82B 108.2 . .
N24 C83 C82 112.5(13) . .
N24 C83 H83A 109.1 . .
C82 C83 H83A 109.1 . .
N24 C83 H83B 109.1 . .
C82 C83 H83B 109.1 . .
H83A C83 H83B 107.8 . .
O23 C84 O24 121.5(12) . .
O23 C84 C80 121.7(12) . .
O24 C84 C80 116.8(12) . .
O26 C85 O25 121.0(14) . .
O26 C85 H85 119.5 . .
O25 C85 H85 119.5 . .
O28 C86 O27 126.5(13) . .
O28 C86 H86A 116.7 . .
O27 C86 H86A 116.7 . .
O24 Gd1 O22 77.5(3) 1_655 2_646
O24 Gd1 O14 76.6(3) 1_655 .
O22 Gd1 O14 89.1(3) 2_646 .
O24 Gd1 O3W 137.9(3) 1_655 .
O22 Gd1 O3W 132.2(3) 2_646 .
O14 Gd1 O3W 75.3(3) . .
O24 Gd1 O2W 139.7(3) 1_655 .
O22 Gd1 O2W 93.1(3) 2_646 .
O14 Gd1 O2W 143.1(3) . .
O3W Gd1 O2W 76.1(3) . .
O24 Gd1 O1W 70.4(3) 1_655 .
O22 Gd1 O1W 71.0(3) 2_646 .
O14 Gd1 O1W 144.2(3) . .
O3W Gd1 O1W 139.9(3) . .
O2W Gd1 O1W 69.6(3) . .
O24 Gd1 O21 124.6(3) 1_655 2_646
O22 Gd1 O21 52.9(3) 2_646 2_646
O14 Gd1 O21 79.4(3) . 2_646
O3W Gd1 O21 79.7(3) . 2_646
O2W Gd1 O21 73.0(3) . 2_646
O1W Gd1 O21 108.4(3) . 2_646
O24 Gd1 O2 88.9(4) 1_655 .
O22 Gd1 O2 146.5(3) 2_646 .
O14 Gd1 O2 117.7(3) . .
O3W Gd1 O2 77.2(3) . .
O2W Gd1 O2 77.5(3) . .
O1W Gd1 O2 75.6(3) . .
O21 Gd1 O2 146.1(3) 2_646 .
O24 Gd1 O1 70.7(3) 1_655 .
O22 Gd1 O1 143.8(3) 2_646 .
O14 Gd1 O1 67.4(3) . .
O3W Gd1 O1 69.8(3) . .
O2W Gd1 O1 122.3(3) . .
O1W Gd1 O1 112.4(3) . .
O21 Gd1 O1 139.2(3) 2_646 .
O2 Gd1 O1 50.8(3) . .
O24 Gd1 C78 102.2(4) 1_655 2_646
O22 Gd1 C78 26.3(4) 2_646 2_646
O14 Gd1 C78 86.2(4) . 2_646
O3W Gd1 C78 106.5(4) . 2_646
O2W Gd1 C78 80.0(4) . 2_646
O1W Gd1 C78 87.6(4) . 2_646
O21 Gd1 C78 26.8(4) 2_646 2_646
O2 Gd1 C78 155.6(4) . 2_646
O1 Gd1 C78 153.5(4) . 2_646
O24 Gd1 C9 79.1(2) 1_655 .
O22 Gd1 C9 155.2(3) 2_646 .
O14 Gd1 C9 93.5(2) . .
O3W Gd1 C9 72.0(3) . .
O2W Gd1 C9 99.4(2) . .
O1W Gd1 C9 93.4(2) . .
O21 Gd1 C9 151.7(3) 2_646 .
O2 Gd1 C9 24.5(2) . .
O1 Gd1 C9 26.3(2) . .
C78 Gd1 C9 178.5(3) 2_646 .
O1 Gd2 O27 76.0(4) . .
O1 Gd2 O23 73.2(3) . 1_655
O27 Gd2 O23 138.0(3) . 1_655
O1 Gd2 O13 118.7(3) . .
O27 Gd2 O13 81.6(4) . .
O23 Gd2 O13 88.9(4) 1_655 .
O1 Gd2 O4W 144.4(3) . .
O27 Gd2 O4W 78.4(3) . .
O23 Gd2 O4W 140.4(3) 1_655 .
O13 Gd2 O4W 81.0(3) . .
O1 Gd2 O7 102.5(4) . .
O27 Gd2 O7 143.0(3) . .
O23 Gd2 O7 72.2(3) 1_655 .
O13 Gd2 O7 127.3(4) . .
O4W Gd2 O7 83.8(3) . .
O1 Gd2 O8 138.6(4) . .
O27 Gd2 O8 144.9(3) . .
O23 Gd2 O8 68.4(3) 1_655 .
O13 Gd2 O8 75.6(4) . .
O4W Gd2 O8 72.0(3) . .
O7 Gd2 O8 51.7(3) . .
O1 Gd2 O10 79.9(3) . 2_647
O27 Gd2 O10 72.0(3) . 2_647
O23 Gd2 O10 128.1(3) 1_655 2_647
O13 Gd2 O10 143.0(3) . 2_647
O4W Gd2 O10 68.8(3) . 2_647
O7 Gd2 O10 71.4(3) . 2_647
O8 Gd2 O10 112.7(3) . 2_647
O1 Gd2 O14 69.3(3) . .
O27 Gd2 O14 71.3(3) . .
O23 Gd2 O14 71.5(3) 1_655 .
O13 Gd2 O14 49.5(3) . .
O4W Gd2 O14 124.1(3) . .
O7 Gd2 O14 143.7(3) . .
O8 Gd2 O14 110.7(3) . .
O10 Gd2 O14 136.6(3) 2_647 .
O1 Gd2 C30 121.7(3) . .
O27 Gd2 C30 154.7(3) . .
O23 Gd2 C30 67.3(3) 1_655 .
O13 Gd2 C30 101.8(3) . .
O4W Gd2 C30 77.4(3) . .
O7 Gd2 C30 25.5(3) . .
O8 Gd2 C30 26.2(3) . .
O10 Gd2 C30 92.3(3) 2_647 .
O14 Gd2 C30 129.8(3) . .
O1 Gd2 C51 94.1(3) . .
O27 Gd2 C51 79.4(3) . .
O23 Gd2 C51 75.1(3) 1_655 .
O13 Gd2 C51 25.3(3) . .
O4W Gd2 C51 105.1(3) . .
O7 Gd2 C51 136.9(3) . .
O8 Gd2 C51 90.3(2) . .
O10 Gd2 C51 151.4(3) 2_647 .
O14 Gd2 C51 24.9(2) . .
C30 Gd2 C51 114.1(4) . .
O19 Gd3 O12 119.1(3) . 1_554
O19 Gd3 O25 77.3(3) . .
O12 Gd3 O25 79.2(4) 1_554 .
O19 Gd3 O18 108.4(3) . .
O12 Gd3 O18 123.7(3) 1_554 .
O25 Gd3 O18 142.7(3) . .
O19 Gd3 O8W 142.7(3) . .
O12 Gd3 O8W 79.7(3) 1_554 .
O25 Gd3 O8W 75.3(3) . .
O18 Gd3 O8W 80.3(3) . .
O19 Gd3 O4 75.3(3) . 1_454
O12 Gd3 O4 91.6(4) 1_554 1_454
O25 Gd3 O4 141.8(3) . 1_454
O18 Gd3 O4 72.2(3) . 1_454
O8W Gd3 O4 139.7(3) . 1_454
O19 Gd3 O15 77.7(3) . 2_656
O12 Gd3 O15 145.4(4) 1_554 2_656
O25 Gd3 O15 75.5(3) . 2_656
O18 Gd3 O15 70.1(3) . 2_656
O8W Gd3 O15 71.3(3) . 2_656
O4 Gd3 O15 122.8(3) 1_454 2_656
O19 Gd3 O17 141.0(3) . .
O12 Gd3 O17 73.5(4) 1_554 .
O25 Gd3 O17 140.8(3) . .
O18 Gd3 O17 50.3(3) . .
O8W Gd3 O17 72.6(3) . .
O4 Gd3 O17 67.3(3) 1_454 .
O15 Gd3 O17 113.8(3) 2_656 .
O19 Gd3 O11 68.9(3) . 1_554
O12 Gd3 O11 50.4(3) 1_554 1_554
O25 Gd3 O11 70.8(3) . 1_554
O18 Gd3 O11 146.3(3) . 1_554
O8W Gd3 O11 123.2(3) . 1_554
O4 Gd3 O11 74.8(3) 1_454 1_554
O15 Gd3 O11 136.5(3) 2_656 1_554
O17 Gd3 O11 109.6(3) . 1_554
O19 Gd3 C42 95.1(2) . 1_554
O12 Gd3 C42 24.6(2) 1_554 1_554
O25 Gd3 C42 76.9(3) . 1_554
O18 Gd3 C42 136.7(3) . 1_554
O8W Gd3 C42 102.7(3) . 1_554
O4 Gd3 C42 79.7(3) 1_454 1_554
O15 Gd3 C42 152.3(3) 2_656 1_554
O17 Gd3 C42 88.7(3) . 1_554
O11 Gd3 C42 26.2(2) 1_554 1_554
O19 Gd3 C63 125.3(3) . .
O12 Gd3 C63 97.9(3) 1_554 .
O25 Gd3 C63 153.4(2) . .
O18 Gd3 C63 26.3(3) . .
O8W Gd3 C63 78.1(2) . .
O4 Gd3 C63 64.2(2) 1_454 .
O15 Gd3 C63 94.4(3) 2_656 .
O17 Gd3 C63 24.5(3) . .
O11 Gd3 C63 127.4(3) 1_554 .
C42 Gd3 C63 111.1(4) 1_554 .
O3 Gd4 O11 75.2(4) 1_454 1_554
O3 Gd4 O6W 139.6(3) 1_454 .
O11 Gd4 O6W 145.2(3) 1_554 .
O3 Gd4 O5W 135.6(3) 1_454 .
O11 Gd4 O5W 75.5(4) 1_554 .
O6W Gd4 O5W 75.9(3) . .
O3 Gd4 O5 80.5(3) 1_454 2_656
O11 Gd4 O5 87.6(3) 1_554 2_656
O6W Gd4 O5 96.2(3) . 2_656
O5W Gd4 O5 130.4(3) . 2_656
O3 Gd4 O20 85.9(4) 1_454 .
O11 Gd4 O20 117.4(3) 1_554 .
O6W Gd4 O20 75.4(3) . .
O5W Gd4 O20 78.9(4) . .
O5 Gd4 O20 147.3(3) 2_656 .
O3 Gd4 O7W 69.9(3) 1_454 .
O11 Gd4 O7W 141.8(3) 1_554 .
O6W Gd4 O7W 70.8(3) . .
O5W Gd4 O7W 142.0(3) . .
O5 Gd4 O7W 71.9(3) 2_656 .
O20 Gd4 O7W 75.6(3) . .
O3 Gd4 O6 127.8(3) 1_454 2_656
O11 Gd4 O6 81.8(3) 1_554 2_656
O6W Gd4 O6 73.8(3) . 2_656
O5W Gd4 O6 79.3(3) . 2_656
O5 Gd4 O6 52.0(3) 2_656 2_656
O20 Gd4 O6 145.8(4) . 2_656
O7W Gd4 O6 107.6(3) . 2_656
O3 Gd4 O19 71.7(3) 1_454 .
O11 Gd4 O19 67.8(3) 1_554 .
O6W Gd4 O19 117.0(3) . .
O5W Gd4 O19 66.7(3) . .
O5 Gd4 O19 146.5(3) 2_656 .
O20 Gd4 O19 49.6(3) . .
O7W Gd4 O19 113.6(3) . .
O6 Gd4 O19 138.7(3) 2_656 .
O3 Gd4 C21 106.3(3) 1_454 2_656
O11 Gd4 C21 87.1(3) 1_554 2_656
O6W Gd4 C21 81.5(3) . 2_656
O5W Gd4 C21 104.8(3) . 2_656
O5 Gd4 C21 26.9(3) 2_656 2_656
O20 Gd4 C21 155.0(3) . 2_656
O7W Gd4 C21 88.1(3) . 2_656
O6 Gd4 C21 25.5(3) 2_656 2_656
O19 Gd4 C21 154.7(3) . 2_656
O3 Gd4 C72 77.9(4) 1_454 .
O11 Gd4 C72 92.7(3) 1_554 .
O6W Gd4 C72 96.2(4) . .
O5W Gd4 C72 70.9(4) . .
O5 Gd4 C72 157.6(4) 2_656 .
O20 Gd4 C72 24.7(3) . .
O7W Gd4 C72 94.8(3) . .
O6 Gd4 C72 150.2(3) 2_656 .
O19 Gd4 C72 24.9(3) . .
C21 Gd4 C72 175.6(3) 2_656 .
C1 N1 C2 112.8(9) . .
C2 N2 C3 115.1(8) . .
C3 N3 C1 113.4(8) . .
C1 N4 C8 119.9(8) . .
C1 N4 C4 120.5(9) . .
C8 N4 C4 114.7(8) . .
C2 N5 C14 122.0(9) . .
C2 N5 C10 121.2(8) . .
C14 N5 C10 114.1(7) . .
C3 N6 C20 121.5(8) . .
C3 N6 C16 122.2(8) . .
C20 N6 C16 115.8(8) . .
C22 N7 C23 115.6(9) . .
C23 N8 C24 112.9(8) . .
C24 N9 C22 115.8(9) . .
C22 N10 C29 124.5(11) . .
C22 N10 C25 122.6(8) . .
C29 N10 C25 112.4(8) . .
C23 N11 C35 125.7(8) . .
C23 N11 C31 119.4(9) . .
C35 N11 C31 114.8(9) . .
C24 N12 C37 119.4(9) . .
C24 N12 C41 122.1(8) . .
C37 N12 C41 113.3(8) . .
C44 N13 C43 113.8(8) . .
C44 N14 C45 111.5(8) . .
C45 N15 C43 114.0(9) . .
C43 N16 C50 121.8(9) . .
C43 N16 C46 120.3(8) . .
C50 N16 C46 112.2(8) . .
C44 N17 C56 122.6(9) . .
C44 N17 C52 122.3(9) . .
C56 N17 C52 113.8(8) . .
C45 N18 C58 122.9(9) . .
C45 N18 C62 117.2(8) . .
C58 N18 C62 117.9(8) . .
C65 N19 C64 114.5(9) . .
C66 N20 C65 113.9(8) . .
C64 N21 C66 113.9(11) . .
C64 N22 C71 123.3(9) . .
C64 N22 C67 121.0(9) . .
C71 N22 C67 113.5(9) . .
C65 N23 C77 122.1(11) . .
C65 N23 C73 120.3(10) . .
C77 N23 C73 117.3(12) . .
C66 N24 C83 122.0(10) . .
C66 N24 C79 122.1(10) . .
C83 N24 C79 113.1(11) . .
C9 O1 Gd2 159.2(6) . .
C9 O1 Gd1 88.1(5) . .
Gd2 O1 Gd1 112.6(4) . .
C9 O2 Gd1 97.2(5) . .
C15 O3 Gd4 145.9(7) . 1_656
C15 O4 Gd3 137.9(7) . 1_656
C21 O5 Gd4 93.8(6) . 2_646
C21 O6 Gd4 92.0(7) . 2_646
C30 O7 Gd2 97.7(6) . .
C30 O8 Gd2 93.3(7) . .
C36 O9 H9 109.5 . .
C36 O10 Gd2 131.9(8) . 2_657
C42 O11 Gd4 158.9(6) . 1_556
C42 O11 Gd3 86.7(6) . 1_556
Gd4 O11 Gd3 111.2(4) 1_556 1_556
C42 O12 Gd3 100.0(6) . 1_556
C51 O13 Gd2 100.9(6) . .
C51 O14 Gd1 155.6(6) . .
C51 O14 Gd2 90.4(6) . .
Gd1 O14 Gd2 110.1(3) . .
C57 O15 Gd3 139.1(9) . 2_646
C57 O16 H16 109.5 . .
C63 O17 Gd3 91.9(7) . .
C63 O18 Gd3 98.8(6) . .
C72 O19 Gd3 157.3(9) . .
C72 O19 Gd4 90.7(7) . .
Gd3 O19 Gd4 111.0(3) . .
C72 O20 Gd4 98.4(7) . .
C78 O21 Gd1 89.1(9) . 2_656
C78 O22 Gd1 93.2(9) . 2_656
C84 O23 Gd2 143.0(9) . 1_455
C84 O24 Gd1 142.8(8) . 1_455
C85 O25 Gd3 140.0(9) . .
C86 O27 Gd2 135.4(8) . .
Gd1 O1W H1X 109.6 . .
Gd1 O1W H1Y 108.5 . .
H1X O1W H1Y 109.4 . .
Gd1 O2W H2X 109.1 . .
Gd1 O2W H2Y 108.4 . .
H2X O2W H2Y 109.6 . .
Gd1 O3W H3X 109.4 . .
Gd1 O3W H3Y 109.5 . .
H3X O3W H3Y 141.0 . .
Gd2 O4W H4X 109.6 . .
Gd2 O4W H4Y 108.5 . .
H4X O4W H4Y 109.5 . .
Gd4 O5W H5X 109.4 . .
Gd4 O5W H5Y 109.9 . .
H5X O5W H5Y 109.5 . .
Gd4 O6W H6X 108.5 . .
Gd4 O6W H6Y 110.3 . .
H6X O6W H6Y 109.5 . .
Gd4 O7W H7X 109.3 . .
Gd4 O7W H7Y 109.2 . .
H7X O7W H7Y 109.5 . .
Gd3 O8W H8X 112.6 . .
Gd3 O8W H8Y 104.8 . .
H8X O8W H8Y 109.6 . .
H9X O9W H9Y 106.7 . .
H10X O10W H10Y 109.5 . .
H11X O11W H11Y 109.5 . .
H12X O12W H12Y 109.5 . .

loop_
_geom_bond_atom_site_label_1
_geom_bond_atom_site_label_2
_geom_bond_distance
_geom_bond_site_symmetry_2
C1 N1 1.324(14) .
C1 N3 1.371(14) .
C1 N4 1.392(12) .
C2 N2 1.297(14) .
C2 N5 1.353(14) .
C2 N1 1.364(13) .
C3 N3 1.347(13) .
C3 N6 1.354(14) .
C3 N2 1.357(14) .
C4 C5 1.461(18) .
C4 N4 1.492(12) .
C4 H4A 0.9700 .
C4 H4B 0.9700 .
C5 C9 1.530(17) .
C5 C6 1.535(19) .
C5 H5 0.9800 .
C6 C7 1.495(19) .
C6 H6A 0.9700 .
C6 H6B 0.9700 .
C7 C8 1.442(17) .
C7 H7A 0.9700 .
C7 H7B 0.9700 .
C8 N4 1.458(17) .
C8 H8A 0.9700 .
C8 H8B 0.9700 .
C9 O2 1.221(12) .
C9 O1 1.298(11) .
C9 Gd1 2.925(12) .
C10 C11 1.48(2) .
C10 N5 1.496(15) .
C10 H10A 0.9700 .
C10 H10B 0.9700 .
C11 C12 1.479(19) .
C11 C15 1.53(2) .
C11 H11 0.9800 .
C12 C13 1.506(19) .
C12 H12A 0.9700 .
C12 H12B 0.9700 .
C13 C14 1.52(2) .
C13 H13A 0.9700 .
C13 H13B 0.9700 .
C14 N5 1.438(14) .
C14 H14A 0.9700 .
C14 H14B 0.9700 .
C15 O4 1.253(13) .
C15 O3 1.265(14) .
C16 N6 1.497(13) .
C16 C17 1.509(17) .
C16 H16A 0.9700 .
C16 H16B 0.9700 .
C17 C18 1.521(19) .
C17 H17A 0.9700 .
C17 H17B 0.9700 .
C18 C19 1.51(2) .
C18 H18A 0.9700 .
C18 H18B 0.9700 .
C19 C21 1.52(2) .
C19 C20 1.554(18) .
C19 H19 0.9800 .
C20 N6 1.480(12) .
C20 H20A 0.9700 .
C20 H20B 0.9700 .
C21 O6 1.213(14) .
C21 O5 1.278(14) .
C21 Gd4 2.821(14) 2_646
C22 N7 1.293(12) .
C22 N10 1.319(12) .
C22 N9 1.385(13) .
C23 N7 1.316(14) .
C23 N8 1.346(14) .
C23 N11 1.392(14) .
C24 N12 1.309(14) .
C24 N9 1.332(13) .
C24 N8 1.353(14) .
C25 N10 1.473(18) .
C25 C26 1.523(19) .
C25 H25A 0.9700 .
C25 H25B 0.9700 .
C26 C30 1.52(2) .
C26 C27 1.543(18) .
C26 H26 0.9800 .
C27 C28 1.56(2) .
C27 H27A 0.9700 .
C27 H27B 0.9700 .
C28 C29 1.463(16) .
C28 H28A 0.9700 .
C28 H28B 0.9700 .
C29 N10 1.419(13) .
C29 H29A 0.9700 .
C29 H29B 0.9700 .
C30 O7 1.261(16) .
C30 O8 1.285(13) .
C30 Gd2 2.906(13) .
C31 C32 1.46(2) .
C31 N11 1.492(13) .
C31 H31A 0.9700 .
C31 H31B 0.9700 .
C32 C33 1.537(18) .
C32 H32A 0.9700 .
C32 H32B 0.9700 .
C33 C34 1.55(2) .
C33 H33A 0.9700 .
C33 H33B 0.9700 .
C34 C35 1.545(18) .
C34 C36 1.55(2) .
C34 H34 0.9800 .
C35 N11 1.423(12) .
C35 H35A 0.9700 .
C35 H35B 0.9700 .
C36 O10 1.191(14) .
C36 O9 1.265(17) .
C37 N12 1.420(14) .
C37 C38 1.494(18) .
C37 H37A 0.9700 .
C37 H37B 0.9700 .
C38 C42 1.524(17) .
C38 C39 1.56(2) .
C38 H38 0.9800 .
C39 C40 1.47(2) .
C39 H39A 0.9700 .
C39 H39B 0.9700 .
C40 C41 1.50(2) .
C40 H40A 0.9700 .
C40 H40B 0.9700 .
C41 N12 1.431(16) .
C41 H41A 0.9700 .
C41 H41B 0.9700 .
C42 O12 1.202(12) .
C42 O11 1.260(12) .
C42 Gd3 2.848(12) 1_556
C43 N16 1.350(12) .
C43 N13 1.357(14) .
C43 N15 1.365(14) .
C44 N14 1.331(16) .
C44 N13 1.344(15) .
C44 N17 1.344(14) .
C45 N15 1.278(12) .
C45 N18 1.354(13) .
C45 N14 1.373(15) .
C46 C47 1.472(18) .
C46 N16 1.483(13) .
C46 H46A 0.9700 .
C46 H46B 0.9700 .
C47 C48 1.58(2) .
C47 H47A 0.9700 .
C47 H47B 0.9700 .
C48 C49 1.54(2) .
C48 H48A 0.9700 .
C48 H48B 0.9700 .
C49 C51 1.442(18) .
C49 C50 1.58(2) .
C49 H49 0.9800 .
C50 N16 1.460(15) .
C50 H50A 0.9700 .
C50 H50B 0.9700 .
C51 O14 1.230(12) .
C51 O13 1.267(14) .
C51 Gd2 2.916(13) .
C52 C53 1.45(2) .
C52 N17 1.498(14) .
C52 H52A 0.9700 .
C52 H52B 0.9700 .
C53 C57 1.52(2) .
C53 C54 1.564(18) .
C53 H53 0.9800 .
C54 C55 1.571(19) .
C54 H54A 0.9700 .
C54 H54B 0.9700 .
C55 C56 1.53(2) .
C55 H55A 0.9700 .
C55 H55B 0.9700 .
C56 N17 1.410(15) .
C56 H56A 0.9700 .
C56 H56B 0.9700 .
C57 O15 1.161(13) .
C57 O16 1.259(17) .
C58 N18 1.395(15) .
C58 C59 1.529(16) .
C58 H58A 0.9700 .
C58 H58B 0.9700 .
C59 C60 1.51(2) .
C59 H59A 0.9700 .
C59 H59B 0.9700 .
C60 C61 1.536(18) .
C60 H60A 0.9700 .
C60 H60B 0.9700 .
C61 C63 1.48(2) .
C61 C62 1.562(18) .
C61 H61 0.9800 .
C62 N18 1.454(16) .
C62 H62A 0.9700 .
C62 H62B 0.9700 .
C63 O17 1.200(13) .
C63 O18 1.295(14) .
C63 Gd3 2.894(15) .
C64 N21 1.318(15) .
C64 N19 1.338(14) .
C64 N22 1.345(14) .
C65 N19 1.304(12) .
C65 N20 1.355(12) .
C65 N23 1.361(14) .
C66 N24 1.339(16) .
C66 N21 1.342(13) .
C66 N20 1.345(16) .
C67 C68 1.471(18) .
C67 N22 1.473(14) .
C67 H67A 0.9700 .
C67 H67B 0.9700 .
C68 C72 1.542(12) .
C68 C69 1.578(19) .
C68 H68 0.9800 .
C69 C70 1.50(2) .
C69 H69A 0.9700 .
C69 H69B 0.9700 .
C70 C71 1.478(14) .
C70 H70A 0.9700 .
C70 H70B 0.9700 .
C71 N22 1.435(19) .
C71 H71A 0.9700 .
C71 H71B 0.9700 .
C72 O19 1.245(16) .
C72 O20 1.246(15) .
C72 Gd4 2.953(12) .
C73 N23 1.448(18) .
C73 C74 1.51(2) .
C73 H73A 0.9700 .
C73 H73B 0.9700 .
C74 C75 1.462(17) .
C74 C78 1.58(2) .
C74 H74 0.9800 .
C75 C76 1.570(19) .
C75 H75A 0.9700 .
C75 H75B 0.9700 .
C76 C77 1.49(2) .
C76 H76A 0.9700 .
C76 H76B 0.9700 .
C77 N23 1.414(17) .
C77 H77A 0.9700 .
C77 H77B 0.9700 .
C78 O22 1.215(17) .
C78 O21 1.238(16) .
C78 Gd1 2.742(16) 2_656
C79 N24 1.479(18) .
C79 C80 1.49(2) .
C79 H79A 0.9700 .
C79 H79B 0.9700 .
C80 C84 1.489(19) .
C80 C81 1.537(19) .
C80 H80 0.9800 .
C81 C82 1.49(2) .
C81 H81A 0.9700 .
C81 H81B 0.9700 .
C82 C83 1.53(2) .
C82 H82A 0.9700 .
C82 H82B 0.9700 .
C83 N24 1.389(18) .
C83 H83A 0.9700 .
C83 H83B 0.9700 .
C84 O23 1.255(16) .
C84 O24 1.284(17) .
C85 O26 1.282(17) .
C85 O25 1.293(18) .
C85 H85 0.9300 .
C86 O28 1.207(17) .
C86 O27 1.263(18) .
C86 H86A 0.9300 .
Gd1 O24 2.312(11) 1_655
Gd1 O22 2.390(10) 2_646
Gd1 O14 2.401(9) .
Gd1 O3W 2.416(9) .
Gd1 O2W 2.426(9) .
Gd1 O1W 2.461(10) .
Gd1 O21 2.465(10) 2_646
Gd1 O2 2.510(9) .
Gd1 O1 2.665(9) .
Gd1 C78 2.742(16) 2_646
Gd2 O1 2.293(9) .
Gd2 O27 2.374(10) .
Gd2 O23 2.381(9) 1_655
Gd2 O13 2.398(10) .
Gd2 O4W 2.403(8) .
Gd2 O7 2.454(10) .
Gd2 O8 2.533(11) .
Gd2 O10 2.613(9) 2_647
Gd2 O14 2.636(9) .
Gd3 O19 2.327(9) .
Gd3 O12 2.382(10) 1_554
Gd3 O25 2.390(10) .
Gd3 O18 2.397(10) .
Gd3 O8W 2.400(9) .
Gd3 O4 2.411(10) 1_454
Gd3 O15 2.556(9) 2_656
Gd3 O17 2.593(10) .
Gd3 O11 2.628(10) 1_554
Gd3 C42 2.848(12) 1_554
Gd4 O3 2.312(12) 1_454
Gd4 O11 2.360(10) 1_554
Gd4 O6W 2.374(10) .
Gd4 O5W 2.404(10) .
Gd4 O5 2.431(9) 2_656
Gd4 O20 2.501(9) .
Gd4 O7W 2.502(11) .
Gd4 O6 2.505(10) 2_656
Gd4 O19 2.663(8) .
Gd4 C21 2.821(14) 2_656
O3 Gd4 2.312(12) 1_656
O4 Gd3 2.410(10) 1_656
O5 Gd4 2.431(9) 2_646
O6 Gd4 2.505(10) 2_646
O9 H9 0.8200 .
O10 Gd2 2.613(9) 2_657
O11 Gd4 2.360(10) 1_556
O11 Gd3 2.628(10) 1_556
O12 Gd3 2.382(10) 1_556
O15 Gd3 2.556(9) 2_646
O16 H16 0.8200 .
O21 Gd1 2.465(10) 2_656
O22 Gd1 2.390(10) 2_656
O23 Gd2 2.381(9) 1_455
O24 Gd1 2.312(11) 1_455
O1W H1X 0.9602 .
O1W H1Y 0.9613 .
O2W H2X 0.9601 .
O2W H2Y 0.9595 .
O3W H3X 0.9600 .
O3W H3Y 0.9600 .
O4W H4X 0.9588 .
O4W H4Y 0.9614 .
O5W H5X 0.9613 .
O5W H5Y 0.9586 .
O6W H6X 0.9601 .
O6W H6Y 0.9601 .
O7W H7X 0.9607 .
O7W H7Y 0.9592 .
O8W H8X 0.9607 .
O8W H8Y 0.9598 .
O9W H9X 0.8522 .
O9W H9Y 0.9687 .
O10W H10X 0.8500 .
O10W H10Y 0.8500 .
O11W H11X 0.8500 .
O11W H11Y 0.8500 .
O12W H12X 0.8500 .
O12W H12Y 0.8501 .

loop_
_geom_hbond_atom_site_label_D
_geom_hbond_atom_site_label_H
_geom_hbond_atom_site_label_A
_geom_hbond_distance_DH
_geom_hbond_distance_HA
_geom_hbond_distance_DA
_geom_hbond_angle_DHA
_geom_hbond_site_symmetry_A
O9 H9 O7 0.82 1.75 2.552(13) 167.0 2_657
O16 H16 O18 0.82 1.75 2.561(13) 168.1 2_646
O1W H1X O13 0.96 2.28 3.218(14) 164.8 1_655
O1W H1Y O8 0.96 2.14 2.783(13) 122.7 1_655
O2W H2X O26 0.96 2.04 2.713(13) 125.6 2_746
O2W H2Y O4W 0.96 2.46 3.410(13) 170.2 1_655
O3W H3Y O27 0.96 1.89 2.719(13) 143.3 .
O4W H4X O28 0.96 2.10 2.660(14) 115.4 .
O4W H4Y O2 0.96 2.21 2.737(13) 113.5 1_455
O5W H5Y O3W 0.96 2.30 2.829(13) 114.2 2_656
O7W H7X O12 0.96 2.35 3.270(13) 159.5 1_454
O7W H7Y O17 0.96 2.14 2.790(13) 123.8 1_455
O8W H8X O20 0.96 1.89 2.788(13) 155.4 1_655
O8W H8Y O26 0.96 1.72 2.643(13) 161.3 .
O9W H9X O5 0.85 2.35 2.823(14) 115.4 2_756
O9W H9Y O3 0.97 2.39 3.210(14) 141.7 1_554
O10W H10X O28 0.85 2.41 2.918(14) 119.4 .
O10W H10Y O3W 0.85 2.23 2.785(14) 122.9 1_455
O11W H11X O22 0.85 2.12 2.781(15) 133.9 1_645
O11W H11Y O24 0.85 2.50 3.206(14) 140.7 2_646

loop_
_geom_torsion_atom_site_label_1
_geom_torsion_atom_site_label_2
_geom_torsion_atom_site_label_3
_geom_torsion_atom_site_label_4
_geom_torsion
_geom_torsion_site_symmetry_1
_geom_torsion_site_symmetry_4
N4 C4 C5 C9 177.0(9) . .
N4 C4 C5 C6 55.5(14) . .
C4 C5 C6 C7 -55.6(15) . .
C9 C5 C6 C7 -175.6(11) . .
C5 C6 C7 C8 55.5(16) . .
C6 C7 C8 N4 -53.2(16) . .
C4 C5 C9 O2 -59.5(15) . .
C6 C5 C9 O2 60.9(16) . .
C4 C5 C9 O1 121.6(12) . .
C6 C5 C9 O1 -118.0(12) . .
C4 C5 C9 Gd1 -112(29) . .
C6 C5 C9 Gd1 8(30) . .
N5 C10 C11 C12 57.4(13) . .
N5 C10 C11 C15 -176.0(8) . .
C10 C11 C12 C13 -55.1(17) . .
C15 C11 C12 C13 -179.9(12) . .
C11 C12 C13 C14 49.3(17) . .
C12 C13 C14 N5 -50.5(16) . .
C12 C11 C15 O4 61.9(17) . .
C10 C11 C15 O4 -65.0(15) . .
C12 C11 C15 O3 -121.8(13) . .
C10 C11 C15 O3 111.3(13) . .
N6 C16 C17 C18 -56.8(15) . .
C16 C17 C18 C19 58.4(16) . .
C17 C18 C19 C21 176.6(11) . .
C17 C18 C19 C20 -56.2(14) . .
C18 C19 C20 N6 54.8(14) . .
C21 C19 C20 N6 -175.3(10) . .
C18 C19 C21 O6 156.7(12) . .
C20 C19 C21 O6 29.4(18) . .
C18 C19 C21 O5 -25.0(17) . .
C20 C19 C21 O5 -152.4(11) . .
C18 C19 C21 Gd4 -96(4) . 2_646
C20 C19 C21 Gd4 137(4) . 2_646
N10 C25 C26 C30 -176.0(9) . .
N10 C25 C26 C27 61.7(14) . .
C30 C26 C27 C28 -179.5(11) . .
C25 C26 C27 C28 -58.9(15) . .
C26 C27 C28 C29 52.5(14) . .
C27 C28 C29 N10 -49.9(14) . .
C25 C26 C30 O7 25.0(17) . .
C27 C26 C30 O7 143.5(12) . .
C25 C26 C30 O8 -154.0(11) . .
C27 C26 C30 O8 -35.5(17) . .
C25 C26 C30 Gd2 -38(15) . .
C27 C26 C30 Gd2 80(15) . .
N11 C31 C32 C33 -55.2(18) . .
C31 C32 C33 C34 60.2(16) . .
C32 C33 C34 C35 -58.8(14) . .
C32 C33 C34 C36 179.4(12) . .
C33 C34 C35 N11 59.9(13) . .
C36 C34 C35 N11 177.5(10) . .
C35 C34 C36 O10 -2.6(19) . .
C33 C34 C36 O10 115.3(14) . .
C35 C34 C36 O9 177.8(10) . .
C33 C34 C36 O9 -64.3(14) . .
N12 C37 C38 C42 160.9(11) . .
N12 C37 C38 C39 42.1(17) . .
C37 C38 C39 C40 -39.1(18) . .
C42 C38 C39 C40 -164.8(12) . .
C38 C39 C40 C41 48.4(18) . .
C39 C40 C41 N12 -56.5(15) . .
C37 C38 C42 O12 -45.6(19) . .
C39 C38 C42 O12 76.2(15) . .
C37 C38 C42 O11 140.9(13) . .
C39 C38 C42 O11 -97.4(14) . .
C37 C38 C42 Gd3 -119(2) . 1_556
C39 C38 C42 Gd3 2(3) . 1_556
N16 C46 C47 C48 -60.4(13) . .
C46 C47 C48 C49 53.0(15) . .
C47 C48 C49 C51 -170.5(11) . .
C47 C48 C49 C50 -47.2(15) . .
C51 C49 C50 N16 166.8(11) . .
C48 C49 C50 N16 49.5(14) . .
C48 C49 C51 O14 -85.2(16) . .
C50 C49 C51 O14 154.1(13) . .
C48 C49 C51 O13 86.6(15) . .
C50 C49 C51 O13 -34.0(19) . .
C48 C49 C51 Gd2 17(3) . .
C50 C49 C51 Gd2 -104(3) . .
N17 C52 C53 C57 173.5(11) . .
N17 C52 C53 C54 52.5(16) . .
C52 C53 C54 C55 -51.5(17) . .
C57 C53 C54 C55 -176.5(12) . .
C53 C54 C55 C56 52.7(16) . .
C54 C55 C56 N17 -58.3(14) . .
C52 C53 C57 O15 16(2) . .
C54 C53 C57 O15 139.6(13) . .
C52 C53 C57 O16 -166.1(12) . .
C54 C53 C57 O16 -42.2(17) . .
N18 C58 C59 C60 -54.7(15) . .
C58 C59 C60 C61 57.3(15) . .
C59 C60 C61 C63 -175.7(11) . .
C59 C60 C61 C62 -54.1(15) . .
C63 C61 C62 N18 173.4(10) . .
C60 C61 C62 N18 50.0(15) . .
C60 C61 C63 O17 -38.8(17) . .
C62 C61 C63 O17 -159.3(11) . .
C60 C61 C63 O18 150.9(10) . .
C62 C61 C63 O18 30.4(15) . .
C60 C61 C63 Gd3 120(6) . .
C62 C61 C63 Gd3 0(7) . .
N22 C67 C68 C72 176.6(8) . .
N22 C67 C68 C69 57.4(14) . .
C67 C68 C69 C70 -57.3(16) . .
C72 C68 C69 C70 178.7(10) . .
C68 C69 C70 C71 54.1(13) . .
C69 C70 C71 N22 -54.1(11) . .
C67 C68 C72 O19 132.1(11) . .
C69 C68 C72 O19 -105.7(12) . .
C67 C68 C72 O20 -47.0(14) . .
C69 C68 C72 O20 75.3(13) . .
C67 C68 C72 Gd4 -32(8) . .
C69 C68 C72 Gd4 90(8) . .
N23 C73 C74 C75 54.1(14) . .
N23 C73 C74 C78 -180.0(11) . .
C73 C74 C75 C76 -53.4(15) . .
C78 C74 C75 C76 -178.0(12) . .
C74 C75 C76 C77 51.3(17) . .
C75 C76 C77 N23 -50.5(17) . .
C75 C74 C78 O22 -9(2) . .
C73 C74 C78 O22 -135.6(14) . .
C75 C74 C78 O21 171.0(13) . .
C73 C74 C78 O21 44.6(16) . .
C75 C74 C78 Gd1 -101(5) . 2_656
C73 C74 C78 Gd1 132(5) . 2_656
N24 C79 C80 C84 -179.4(10) . .
N24 C79 C80 C81 59.6(13) . .
C79 C80 C81 C82 -58.9(16) . .
C84 C80 C81 C82 -176.9(13) . .
C80 C81 C82 C83 54.2(17) . .
C81 C82 C83 N24 -52.7(16) . .
C79 C80 C84 O23 -62.0(16) . .
C81 C80 C84 O23 55.9(18) . .
C79 C80 C84 O24 119.3(13) . .
C81 C80 C84 O24 -122.7(14) . .
O2 C9 Gd1 O24 -112.2(7) . 1_655
O1 C9 Gd1 O24 68.3(6) . 1_655
C5 C9 Gd1 O24 -59(29) . 1_655
O2 C9 Gd1 O22 -92.5(9) . 2_646
O1 C9 Gd1 O22 88.0(8) . 2_646
C5 C9 Gd1 O22 -39(29) . 2_646
O2 C9 Gd1 O14 172.2(7) . .
O1 C9 Gd1 O14 -7.3(6) . .
C5 C9 Gd1 O14 -134(29) . .
O2 C9 Gd1 O3W 98.9(7) . .
O1 C9 Gd1 O3W -80.7(6) . .
C5 C9 Gd1 O3W 152(29) . .
O2 C9 Gd1 O2W 26.9(7) . .
O1 C9 Gd1 O2W -152.6(6) . .
C5 C9 Gd1 O2W 80(29) . .
O2 C9 Gd1 O1W -43.0(7) . .
O1 C9 Gd1 O1W 137.5(6) . .
C5 C9 Gd1 O1W 10(29) . .
O2 C9 Gd1 O21 98.3(8) . 2_646
O1 C9 Gd1 O21 -81.2(7) . 2_646
C5 C9 Gd1 O21 152(29) . 2_646
O1 C9 Gd1 O2 -179.5(11) . .
C5 C9 Gd1 O2 53(29) . .
O2 C9 Gd1 O1 179.5(11) . .
C5 C9 Gd1 O1 -127(29) . .
O2 C9 Gd1 C78 93(12) . 2_646
O1 C9 Gd1 C78 -86(12) . 2_646
C5 C9 Gd1 C78 147(25) . 2_646
O7 C30 Gd2 O1 -45.1(7) . .
O8 C30 Gd2 O1 138.0(6) . .
C26 C30 Gd2 O1 20(15) . .
O7 C30 Gd2 O27 84.7(9) . .
O8 C30 Gd2 O27 -92.2(8) . .
C26 C30 Gd2 O27 150(15) . .
O7 C30 Gd2 O23 -96.3(6) . 1_655
O8 C30 Gd2 O23 86.8(6) . 1_655
C26 C30 Gd2 O23 -31(15) . 1_655
O7 C30 Gd2 O13 180.0(6) . .
O8 C30 Gd2 O13 3.1(6) . .
C26 C30 Gd2 O13 -115(15) . .
O7 C30 Gd2 O4W 102.2(6) . .
O8 C30 Gd2 O4W -74.7(6) . .
C26 C30 Gd2 O4W 168(15) . .
O8 C30 Gd2 O7 -176.9(11) . .
C26 C30 Gd2 O7 66(15) . .
O7 C30 Gd2 O8 176.9(12) . .
C26 C30 Gd2 O8 -118(15) . .
O7 C30 Gd2 O10 34.4(6) . 2_647
O8 C30 Gd2 O10 -142.5(6) . 2_647
C26 C30 Gd2 O10 100(15) . 2_647
O7 C30 Gd2 O14 -133.7(6) . .
O8 C30 Gd2 O14 49.4(7) . .
C26 C30 Gd2 O14 -68(15) . .
O7 C30 Gd2 C51 -156.8(6) . .
O8 C30 Gd2 C51 26.3(8) . .
C26 C30 Gd2 C51 -91(15) . .
O14 C51 Gd2 O1 6.8(6) . .
O13 C51 Gd2 O1 167.6(8) . .
C49 C51 Gd2 O1 -108(3) . .
O14 C51 Gd2 O27 -68.2(6) . .
O13 C51 Gd2 O27 92.6(8) . .
C49 C51 Gd2 O27 177(3) . .
O14 C51 Gd2 O23 78.2(6) . 1_655
O13 C51 Gd2 O23 -121.1(8) . 1_655
C49 C51 Gd2 O23 -36(2) . 1_655
O14 C51 Gd2 O13 -160.8(12) . .
C49 C51 Gd2 O13 85(2) . .
O14 C51 Gd2 O4W -142.9(6) . .
O13 C51 Gd2 O4W 17.9(8) . .
C49 C51 Gd2 O4W 102(3) . .
O14 C51 Gd2 O7 120.0(6) . .
O13 C51 Gd2 O7 -79.2(8) . .
C49 C51 Gd2 O7 5(3) . .
O14 C51 Gd2 O8 145.6(6) . .
O13 C51 Gd2 O8 -53.6(8) . .
C49 C51 Gd2 O8 31(3) . .
O14 C51 Gd2 O10 -69.6(9) . 2_647
O13 C51 Gd2 O10 91.2(8) . 2_647
C49 C51 Gd2 O10 176(2) . 2_647
O13 C51 Gd2 O14 160.8(12) . .
C49 C51 Gd2 O14 -115(3) . .
O14 C51 Gd2 C30 134.3(6) . .
O13 C51 Gd2 C30 -64.9(7) . .
C49 C51 Gd2 C30 20(3) . .
O17 C63 Gd3 O19 138.0(6) . .
O18 C63 Gd3 O19 -55.8(6) . .
C61 C63 Gd3 O19 -23(7) . .
O17 C63 Gd3 O12 3.6(6) . 1_554
O18 C63 Gd3 O12 169.8(6) . 1_554
C61 C63 Gd3 O12 -157(7) . 1_554
O17 C63 Gd3 O25 -78.1(9) . .
O18 C63 Gd3 O25 88.1(7) . .
C61 C63 Gd3 O25 121(6) . .
O17 C63 Gd3 O18 -166.2(10) . .
C61 C63 Gd3 O18 33(6) . .
O17 C63 Gd3 O8W -74.1(6) . .
O18 C63 Gd3 O8W 92.1(5) . .
C61 C63 Gd3 O8W 125(7) . .
O17 C63 Gd3 O4 91.5(6) . 1_454
O18 C63 Gd3 O4 -102.3(6) . 1_454
C61 C63 Gd3 O4 -69(7) . 1_454
O17 C63 Gd3 O15 -143.9(5) . 2_656
O18 C63 Gd3 O15 22.3(5) . 2_656
C61 C63 Gd3 O15 55(7) . 2_656
O18 C63 Gd3 O17 166.2(10) . .
C61 C63 Gd3 O17 -161(7) . .
O17 C63 Gd3 O11 48.9(7) . 1_554
O18 C63 Gd3 O11 -144.9(6) . 1_554
C61 C63 Gd3 O11 -112(7) . 1_554
O17 C63 Gd3 C42 25.1(7) . 1_554
O18 C63 Gd3 C42 -168.7(5) . 1_554
C61 C63 Gd3 C42 -136(7) . 1_554
O19 C72 Gd4 O3 72.3(8) . 1_454
O20 C72 Gd4 O3 -106.9(10) . 1_454
C68 C72 Gd4 O3 -123(8) . 1_454
O19 C72 Gd4 O11 -1.9(8) . 1_554
O20 C72 Gd4 O11 178.8(10) . 1_554
C68 C72 Gd4 O11 163(8) . 1_554
O19 C72 Gd4 O6W -148.3(8) . .
O20 C72 Gd4 O6W 32.5(10) . .
C68 C72 Gd4 O6W 17(8) . .
O19 C72 Gd4 O5W -75.5(8) . .
O20 C72 Gd4 O5W 105.3(10) . .
C68 C72 Gd4 O5W 90(8) . .
O19 C72 Gd4 O5 88.5(11) . 2_656
O20 C72 Gd4 O5 -90.7(13) . 2_656
C68 C72 Gd4 O5 -106(8) . 2_656
O19 C72 Gd4 O20 179.2(15) . .
C68 C72 Gd4 O20 -16(7) . .
O19 C72 Gd4 O7W 140.6(8) . .
O20 C72 Gd4 O7W -38.6(10) . .
C68 C72 Gd4 O7W -54(8) . .
O19 C72 Gd4 O6 -80.2(11) . 2_656
O20 C72 Gd4 O6 100.6(10) . 2_656
C68 C72 Gd4 O6 85(8) . 2_656
O20 C72 Gd4 O19 -179.2(15) . .
C68 C72 Gd4 O19 165(8) . .
O19 C72 Gd4 C21 -90(4) . 2_656
O20 C72 Gd4 C21 91(4) . 2_656
C68 C72 Gd4 C21 76(8) . 2_656
N3 C1 N1 C2 0.9(16) . .
N4 C1 N1 C2 -175.2(10) . .
N2 C2 N1 C1 -4.5(15) . .
N5 C2 N1 C1 169.3(10) . .
N5 C2 N2 C3 -171.2(9) . .
N1 C2 N2 C3 2.4(15) . .
N3 C3 N2 C2 3.6(14) . .
N6 C3 N2 C2 -173.4(9) . .
N6 C3 N3 C1 170.6(9) . .
N2 C3 N3 C1 -6.5(14) . .
N1 C1 N3 C3 4.1(16) . .
N4 C1 N3 C3 -179.8(9) . .
N1 C1 N4 C8 11.0(15) . .
N3 C1 N4 C8 -165.5(9) . .
N1 C1 N4 C4 164.9(9) . .
N3 C1 N4 C4 -11.6(15) . .
C7 C8 N4 C1 -151.6(11) . .
C7 C8 N4 C4 53.0(13) . .
C5 C4 N4 C1 148.6(11) . .
C5 C4 N4 C8 -56.1(13) . .
N2 C2 N5 C14 -10.0(15) . .
N1 C2 N5 C14 175.6(9) . .
N2 C2 N5 C10 -170.6(9) . .
N1 C2 N5 C10 15.0(14) . .
C13 C14 N5 C2 -104.5(12) . .
C13 C14 N5 C10 57.4(13) . .
C11 C10 N5 C2 102.4(10) . .
C11 C10 N5 C14 -59.7(11) . .
N3 C3 N6 C20 -0.6(13) . .
N2 C3 N6 C20 176.8(8) . .
N3 C3 N6 C16 -171.8(9) . .
N2 C3 N6 C16 5.5(14) . .
C19 C20 N6 C3 130.5(10) . .
C19 C20 N6 C16 -57.7(12) . .
C17 C16 N6 C3 -129.7(10) . .
C17 C16 N6 C20 58.6(13) . .
N10 C22 N7 C23 -178.2(9) . .
N9 C22 N7 C23 5.9(14) . .
N8 C23 N7 C22 -2.2(17) . .
N11 C23 N7 C22 178.4(9) . .
N7 C23 N8 C24 0.5(17) . .
N11 C23 N8 C24 180.0(10) . .
N12 C24 N8 C23 -177.2(11) . .
N9 C24 N8 C23 -2.7(16) . .
N12 C24 N9 C22 -179.1(9) . .
N8 C24 N9 C22 6.1(16) . .
N7 C22 N9 C24 -7.9(14) . .
N10 C22 N9 C24 176.2(10) . .
N7 C22 N10 C29 3.4(14) . .
N9 C22 N10 C29 179.4(8) . .
N7 C22 N10 C25 174.5(8) . .
N9 C22 N10 C25 -9.5(13) . .
C28 C29 N10 C22 -133.7(11) . .
C28 C29 N10 C25 54.4(13) . .
C26 C25 N10 C22 128.4(10) . .
C26 C25 N10 C29 -59.6(11) . .
N7 C23 N11 C35 175.3(9) . .
N8 C23 N11 C35 -4.2(15) . .
N7 C23 N11 C31 0.2(15) . .
N8 C23 N11 C31 -179.3(10) . .
C34 C35 N11 C23 127.1(11) . .
C34 C35 N11 C31 -57.6(12) . .
C32 C31 N11 C23 -130.5(12) . .
C32 C31 N11 C35 53.8(15) . .
N9 C24 N12 C37 -159.0(10) . .
N8 C24 N12 C37 16.0(17) . .
N9 C24 N12 C41 -6.2(16) . .
N8 C24 N12 C41 168.8(10) . .
C38 C37 N12 C24 101.6(14) . .
C38 C37 N12 C41 -53.4(16) . .
C40 C41 N12 C24 -97.1(13) . .
C40 C41 N12 C37 57.1(13) . .
N14 C44 N13 C43 3.0(18) . .
N17 C44 N13 C43 173.9(11) . .
N16 C43 N13 C44 177.2(10) . .
N15 C43 N13 C44 1.7(15) . .
N13 C44 N14 C45 -6.4(18) . .
N17 C44 N14 C45 -177.6(10) . .
N15 C45 N14 C44 6.2(16) . .
N18 C45 N14 C44 -178.3(10) . .
N18 C45 N15 C43 -177.8(9) . .
N14 C45 N15 C43 -2.4(16) . .
N16 C43 N15 C45 -177.5(9) . .
N13 C43 N15 C45 -2.0(15) . .
N13 C43 N16 C50 18.8(15) . .
N15 C43 N16 C50 -165.4(10) . .
N13 C43 N16 C46 169.9(8) . .
N15 C43 N16 C46 -14.3(14) . .
C49 C50 N16 C43 93.5(13) . .
C49 C50 N16 C46 -59.7(13) . .
C47 C46 N16 C43 -85.9(12) . .
C47 C46 N16 C50 67.7(13) . .
N14 C44 N17 C56 -12.5(17) . .
N13 C44 N17 C56 175.4(10) . .
N14 C44 N17 C52 -178.8(9) . .
N13 C44 N17 C52 9.2(17) . .
C55 C56 N17 C44 -105.6(13) . .
C55 C56 N17 C52 61.7(13) . .
C53 C52 N17 C44 108.0(13) . .
C53 C52 N17 C56 -59.3(14) . .
N15 C45 N18 C58 -173.9(9) . .
N14 C45 N18 C58 10.0(14) . .
N15 C45 N18 C62 -10.4(14) . .
N14 C45 N18 C62 173.5(8) . .
C59 C58 N18 C45 -142.4(11) . .
C59 C58 N18 C62 54.2(14) . .
C61 C62 N18 C45 142.2(10) . .
C61 C62 N18 C58 -53.4(13) . .
N20 C65 N19 C64 -6(2) . .
N23 C65 N19 C64 172.9(12) . .
N21 C64 N19 C65 4.6(19) . .
N22 C64 N19 C65 -178.4(12) . .
N24 C66 N20 C65 -174.8(12) . .
N21 C66 N20 C65 3.2(19) . .
N19 C65 N20 C66 2(2) . .
N23 C65 N20 C66 -176.5(12) . .
N19 C64 N21 C66 0.0(18) . .
N22 C64 N21 C66 -177.0(11) . .
N24 C66 N21 C64 173.8(12) . .
N20 C66 N21 C64 -4.2(18) . .
N21 C64 N22 C71 2.4(16) . .
N19 C64 N22 C71 -175.0(11) . .
N21 C64 N22 C67 164.3(10) . .
N19 C64 N22 C67 -13.0(16) . .
C70 C71 N22 C64 -143.8(11) . .
C70 C71 N22 C67 53.1(13) . .
C68 C67 N22 C64 141.3(11) . .
C68 C67 N22 C71 -55.1(11) . .
N19 C65 N23 C77 -179.6(12) . .
N20 C65 N23 C77 -0.8(17) . .
N19 C65 N23 C73 7.2(17) . .
N20 C65 N23 C73 -174.1(12) . .
C76 C77 N23 C65 -118.1(14) . .
C76 C77 N23 C73 55.3(18) . .
C74 C73 N23 C65 118.0(13) . .
C74 C73 N23 C77 -55.6(17) . .
N21 C66 N24 C83 172.5(12) . .
N20 C66 N24 C83 -9.3(16) . .
N21 C66 N24 C79 12.4(16) . .
N20 C66 N24 C79 -169.4(11) . .
C82 C83 N24 C66 -106.0(14) . .
C82 C83 N24 C79 55.7(15) . .
C80 C79 N24 C66 101.1(13) . .
C80 C79 N24 C83 -60.6(15) . .
O2 C9 O1 Gd2 175.5(19) . .
C5 C9 O1 Gd2 -6(2) . .
Gd1 C9 O1 Gd2 176(2) . .
O2 C9 O1 Gd1 -0.5(11) . .
C5 C9 O1 Gd1 178.4(10) . .
O27 Gd2 O1 C9 -95(2) . .
O23 Gd2 O1 C9 114(2) 1_655 .
O13 Gd2 O1 C9 -167(2) . .
O4W Gd2 O1 C9 -50(2) . .
O7 Gd2 O1 C9 47(2) . .
O8 Gd2 O1 C9 92(2) . .
O10 Gd2 O1 C9 -21(2) 2_647 .
O14 Gd2 O1 C9 -170(2) . .
C30 Gd2 O1 C9 65(2) . .
C51 Gd2 O1 C9 -173(2) . .
O27 Gd2 O1 Gd1 80.7(4) . .
O23 Gd2 O1 Gd1 -70.4(4) 1_655 .
O13 Gd2 O1 Gd1 8.7(6) . .
O4W Gd2 O1 Gd1 125.9(5) . .
O7 Gd2 O1 Gd1 -137.3(4) . .
O8 Gd2 O1 Gd1 -92.5(6) . .
O10 Gd2 O1 Gd1 154.5(5) 2_647 .
O14 Gd2 O1 Gd1 5.7(4) . .
C30 Gd2 O1 Gd1 -119.1(3) . .
C51 Gd2 O1 Gd1 2.7(4) . .
O24 Gd1 O1 C9 -104.8(6) 1_655 .
O22 Gd1 O1 C9 -134.8(6) 2_646 .
O14 Gd1 O1 C9 172.1(6) . .
O3W Gd1 O1 C9 90.1(6) . .
O2W Gd1 O1 C9 32.5(7) . .
O1W Gd1 O1 C9 -46.8(6) . .
O21 Gd1 O1 C9 134.2(6) 2_646 .
O2 Gd1 O1 C9 0.3(6) . .
C78 Gd1 O1 C9 176.7(6) 2_646 .
O24 Gd1 O1 Gd2 76.7(4) 1_655 .
O22 Gd1 O1 Gd2 46.8(8) 2_646 .
O14 Gd1 O1 Gd2 -6.4(4) . .
O3W Gd1 O1 Gd2 -88.4(5) . .
O2W Gd1 O1 Gd2 -146.0(4) . .
O1W Gd1 O1 Gd2 134.8(4) . .
O21 Gd1 O1 Gd2 -44.3(7) 2_646 .
O2 Gd1 O1 Gd2 -178.2(7) . .
C78 Gd1 O1 Gd2 -1.8(11) 2_646 .
C9 Gd1 O1 Gd2 -178.4(9) . .
O1 C9 O2 Gd1 0.5(12) . .
C5 C9 O2 Gd1 -178.3(10) . .
O24 Gd1 O2 C9 65.4(6) 1_655 .
O22 Gd1 O2 C9 130.7(6) 2_646 .
O14 Gd1 O2 C9 -8.8(8) . .
O3W Gd1 O2 C9 -74.5(6) . .
O2W Gd1 O2 C9 -152.8(7) . .
O1W Gd1 O2 C9 135.4(7) . .
O21 Gd1 O2 C9 -122.8(6) 2_646 .
O1 Gd1 O2 C9 -0.3(6) . .
C78 Gd1 O2 C9 -176.4(7) 2_646 .
O4 C15 O3 Gd4 -10(2) . 1_656
C11 C15 O3 Gd4 173.7(9) . 1_656
O3 C15 O4 Gd3 11(2) . 1_656
C11 C15 O4 Gd3 -172.8(7) . 1_656
O6 C21 O5 Gd4 12.9(12) . 2_646
C19 C21 O5 Gd4 -165.4(10) . 2_646
O5 C21 O6 Gd4 -12.5(11) . 2_646
C19 C21 O6 Gd4 165.7(12) . 2_646
O8 C30 O7 Gd2 3.0(11) . .
C26 C30 O7 Gd2 -176.0(11) . .
O1 Gd2 O7 C30 141.9(7) . .
O27 Gd2 O7 C30 -134.9(7) . .
O23 Gd2 O7 C30 74.3(7) 1_655 .
O13 Gd2 O7 C30 0.0(7) . .
O4W Gd2 O7 C30 -73.7(7) . .
O8 Gd2 O7 C30 -1.7(7) . .
O10 Gd2 O7 C30 -143.4(7) 2_647 .
O14 Gd2 O7 C30 69.9(7) . .
C51 Gd2 O7 C30 31.8(8) . .
O7 C30 O8 Gd2 -2.9(11) . .
C26 C30 O8 Gd2 176.1(11) . .
O1 Gd2 O8 C30 -59.6(7) . .
O27 Gd2 O8 C30 132.0(6) . .
O23 Gd2 O8 C30 -82.3(6) 1_655 .
O13 Gd2 O8 C30 -176.9(6) . .
O4W Gd2 O8 C30 98.1(6) . .
O7 Gd2 O8 C30 1.7(6) . .
O10 Gd2 O8 C30 41.3(6) 2_647 .
O14 Gd2 O8 C30 -141.4(6) . .
C51 Gd2 O8 C30 -156.1(7) . .
O9 C36 O10 Gd2 -31.9(19) . 2_657
C34 C36 O10 Gd2 148.6(9) . 2_657
O12 C42 O11 Gd4 -163(2) . 1_556
C38 C42 O11 Gd4 11(3) . 1_556
Gd3 C42 O11 Gd4 -149(2) 1_556 1_556
O12 C42 O11 Gd3 -13.8(11) . 1_556
C38 C42 O11 Gd3 159.7(11) . 1_556
O11 C42 O12 Gd3 15.5(13) . 1_556
C38 C42 O12 Gd3 -157.8(11) . 1_556
O14 C51 O13 Gd2 19.3(12) . .
C49 C51 O13 Gd2 -153.1(12) . .
O1 Gd2 O13 C51 -14.2(9) . .
O27 Gd2 O13 C51 -83.1(7) . .
O23 Gd2 O13 C51 55.9(7) 1_655 .
O4W Gd2 O13 C51 -162.5(7) . .
O7 Gd2 O13 C51 122.4(6) . .
O8 Gd2 O13 C51 123.8(7) . .
O10 Gd2 O13 C51 -127.4(6) 2_647 .
O14 Gd2 O13 C51 -10.5(6) . .
C30 Gd2 O13 C51 122.4(7) . .
O13 C51 O14 Gd1 -165.1(15) . .
C49 C51 O14 Gd1 7(3) . .
Gd2 C51 O14 Gd1 -148.0(18) . .
O13 C51 O14 Gd2 -17.2(11) . .
C49 C51 O14 Gd2 155.1(13) . .
O24 Gd1 O14 C51 76.6(17) 1_655 .
O22 Gd1 O14 C51 -0.8(17) 2_646 .
O3W Gd1 O14 C51 -135.1(17) . .
O2W Gd1 O14 C51 -94.8(17) . .
O1W Gd1 O14 C51 53.8(19) . .
O21 Gd1 O14 C51 -53.1(17) 2_646 .
O2 Gd1 O14 C51 158.2(17) . .
O1 Gd1 O14 C51 151.0(17) . .
C78 Gd1 O14 C51 -26.9(17) 2_646 .
C9 Gd1 O14 C51 154.5(17) . .
O24 Gd1 O14 Gd2 -69.0(4) 1_655 .
O22 Gd1 O14 Gd2 -146.4(4) 2_646 .
O3W Gd1 O14 Gd2 79.3(4) . .
O2W Gd1 O14 Gd2 119.6(5) . .
O1W Gd1 O14 Gd2 -91.8(6) . .
O21 Gd1 O14 Gd2 161.3(4) 2_646 .
O2 Gd1 O14 Gd2 12.6(5) . .
O1 Gd1 O14 Gd2 5.4(3) . .
C78 Gd1 O14 Gd2 -172.5(4) 2_646 .
C9 Gd1 O14 Gd2 8.9(3) . .
O1 Gd2 O14 C51 -172.8(7) . .
O27 Gd2 O14 C51 105.6(7) . .
O23 Gd2 O14 C51 -94.3(7) 1_655 .
O13 Gd2 O14 C51 10.6(7) . .
O4W Gd2 O14 C51 44.7(7) . .
O7 Gd2 O14 C51 -89.8(7) . .
O8 Gd2 O14 C51 -37.1(7) . .
O10 Gd2 O14 C51 139.3(7) 2_647 .
C30 Gd2 O14 C51 -58.1(8) . .
O1 Gd2 O14 Gd1 -6.2(4) . .
O27 Gd2 O14 Gd1 -87.9(4) . .
O23 Gd2 O14 Gd1 72.2(4) 1_655 .
O13 Gd2 O14 Gd1 177.2(7) . .
O4W Gd2 O14 Gd1 -148.8(4) . .
O7 Gd2 O14 Gd1 76.7(6) . .
O8 Gd2 O14 Gd1 129.4(3) . .
O10 Gd2 O14 Gd1 -54.2(6) 2_647 .
C30 Gd2 O14 Gd1 108.4(4) . .
C51 Gd2 O14 Gd1 166.5(8) . .
O16 C57 O15 Gd3 -21(2) . 2_646
C53 C57 O15 Gd3 156.8(9) . 2_646
O18 C63 O17 Gd3 -12.7(10) . .
C61 C63 O17 Gd3 176.9(11) . .
O19 Gd3 O17 C63 -60.2(8) . .
O12 Gd3 O17 C63 -176.2(6) 1_554 .
O25 Gd3 O17 C63 136.0(6) . .
O18 Gd3 O17 C63 7.9(6) . .
O8W Gd3 O17 C63 99.6(6) . .
O4 Gd3 O17 C63 -77.3(6) 1_454 .
O15 Gd3 O17 C63 39.9(6) 2_656 .
O11 Gd3 O17 C63 -140.6(6) 1_554 .
C42 Gd3 O17 C63 -156.7(7) 1_554 .
O17 C63 O18 Gd3 13.9(10) . .
C61 C63 O18 Gd3 -175.1(9) . .
O19 Gd3 O18 C63 134.7(5) . .
O12 Gd3 O18 C63 -12.1(7) 1_554 .
O25 Gd3 O18 C63 -132.3(5) . .
O8W Gd3 O18 C63 -82.8(5) . .
O4 Gd3 O18 C63 67.5(5) 1_454 .
O15 Gd3 O18 C63 -156.3(5) 2_656 .
O17 Gd3 O18 C63 -7.4(5) . .
O11 Gd3 O18 C63 55.4(8) 1_554 .
C42 Gd3 O18 C63 15.5(7) 1_554 .
O20 C72 O19 Gd3 -163.1(16) . .
C68 C72 O19 Gd3 18(3) . .
Gd4 C72 O19 Gd3 -164(2) . .
O20 C72 O19 Gd4 0.8(15) . .
C68 C72 O19 Gd4 -178.3(10) . .
O12 Gd3 O19 C72 175(2) 1_554 .
O25 Gd3 O19 C72 -116(2) . .
O18 Gd3 O19 C72 26(2) . .
O8W Gd3 O19 C72 -72(2) . .
O4 Gd3 O19 C72 91(2) 1_454 .
O15 Gd3 O19 C72 -38(2) 2_656 .
O17 Gd3 O19 C72 75(2) . .
O11 Gd3 O19 C72 170(2) 1_554 .
C42 Gd3 O19 C72 169(2) 1_554 .
C63 Gd3 O19 C72 49(2) . .
O12 Gd3 O19 Gd4 12.1(6) 1_554 .
O25 Gd3 O19 Gd4 81.8(4) . .
O18 Gd3 O19 Gd4 -136.5(4) . .
O8W Gd3 O19 Gd4 125.3(5) . .
O4 Gd3 O19 Gd4 -71.4(4) 1_454 .
O15 Gd3 O19 Gd4 159.5(5) 2_656 .
O17 Gd3 O19 Gd4 -87.8(6) . .
O11 Gd3 O19 Gd4 7.7(4) 1_554 .
C42 Gd3 O19 Gd4 6.5(4) 1_554 .
C63 Gd3 O19 Gd4 -113.9(3) . .
O3 Gd4 O19 C72 -101.0(9) 1_454 .
O11 Gd4 O19 C72 177.9(9) 1_554 .
O6W Gd4 O19 C72 35.9(9) . .
O5W Gd4 O19 C72 94.8(9) . .
O5 Gd4 O19 C72 -136.2(8) 2_656 .
O20 Gd4 O19 C72 -0.4(8) . .
O7W Gd4 O19 C72 -43.7(9) . .
O6 Gd4 O19 C72 132.1(8) 2_656 .
C21 Gd4 O19 C72 169.6(7) 2_656 .
O3 Gd4 O19 Gd3 72.4(4) 1_454 .
O11 Gd4 O19 Gd3 -8.7(4) 1_554 .
O6W Gd4 O19 Gd3 -150.7(3) . .
O5W Gd4 O19 Gd3 -91.8(5) . .
O5 Gd4 O19 Gd3 37.2(8) 2_656 .
O20 Gd4 O19 Gd3 173.0(7) . .
O7W Gd4 O19 Gd3 129.7(4) . .
O6 Gd4 O19 Gd3 -54.5(6) 2_656 .
C21 Gd4 O19 Gd3 -17.0(8) 2_656 .
C72 Gd4 O19 Gd3 173.4(10) . .
O19 C72 O20 Gd4 -0.8(16) . .
C68 C72 O20 Gd4 178.2(9) . .
O3 Gd4 O20 C72 69.7(10) 1_454 .
O11 Gd4 O20 C72 -1.3(11) 1_554 .
O6W Gd4 O20 C72 -146.5(10) . .
O5W Gd4 O20 C72 -68.3(10) . .
O5 Gd4 O20 C72 135.0(9) 2_656 .
O7W Gd4 O20 C72 140.0(10) . .
O6 Gd4 O20 C72 -119.7(9) 2_656 .
O19 Gd4 O20 C72 0.4(8) . .
C21 Gd4 O20 C72 -169.5(7) 2_656 .
O22 C78 O21 Gd1 -11.2(15) . 2_656
C74 C78 O21 Gd1 168.6(11) . 2_656
O21 C78 O22 Gd1 11.6(15) . 2_656
C74 C78 O22 Gd1 -168.2(11) . 2_656
O24 C84 O23 Gd2 14(2) . 1_455
C80 C84 O23 Gd2 -164.3(10) . 1_455
O23 C84 O24 Gd1 -2(2) . 1_455
C80 C84 O24 Gd1 176.7(10) . 1_455
O26 C85 O25 Gd3 -13(2) . .
O19 Gd3 O25 C85 173.6(14) . .
O12 Gd3 O25 C85 -63.1(14) 1_554 .
O18 Gd3 O25 C85 69.9(15) . .
O8W Gd3 O25 C85 19.1(13) . .
O4 Gd3 O25 C85 -141.7(13) 1_454 .
O15 Gd3 O25 C85 93.2(14) 2_656 .
O17 Gd3 O25 C85 -16.8(16) . .
O11 Gd3 O25 C85 -114.6(14) 1_554 .
C42 Gd3 O25 C85 -88.1(14) 1_554 .
C63 Gd3 O25 C85 23.1(17) . .
O28 C86 O27 Gd2 15(2) . .
O1 Gd2 O27 C86 145.5(13) . .
O23 Gd2 O27 C86 -170.9(11) 1_655 .
O13 Gd2 O27 C86 -92.0(13) . .
O4W Gd2 O27 C86 -9.6(12) . .
O7 Gd2 O27 C86 53.2(14) . .
O8 Gd2 O27 C86 -42.4(15) . .
O10 Gd2 O27 C86 61.7(12) 2_647 .
O14 Gd2 O27 C86 -142.0(13) . .
C30 Gd2 O27 C86 7.8(16) . .
C51 Gd2 O27 C86 -117.6(13) . .
